data_4302970
loop_
_publ_author_name
'Natalya V. Izarova'
'Michael H. Dickman'
'Rosa Ngo Biboum'
'Bineta Keita'
'Louis Nadjo'
'Vasanth Ramachandran'
'Naresh S. Dalal'
'Ulrich Kortz'

_publ_contact_author_address
;Jacobs University
School of Engineering and Science
P.O. Box 750 561
28725 Bremen
Germany
;
_publ_contact_author_email u.kortz@jacobs-university.de
_publ_contact_author_fax '+49-421-200 3229'
_publ_contact_author_name 'Ulrich Kortz'
_publ_contact_author_phone '+49-421-200 3235'
_publ_section_title
;
Heteropoly-13-Palladates(II) [PdII13(AsVPh)8O32]6- and [PdII13SeIV8O32]6-
;
_journal_name_full 'Inorganic Chemistry'
_journal_page_first 7504
_journal_page_last 7506
_journal_paper_doi 10.1021/ic900953a
_journal_volume 48
_journal_year 2009
_chemical_formula_sum 'C48 H74 As8 K3 N0 Na3 O49 Pd13'
_chemical_formula_weight 3603.90
_chemical_name_systematic
;

 ?

;
_space_group_IT_number 2
_symmetry_cell_setting triclinic
_symmetry_space_group_name_Hall '-P 1'
_symmetry_space_group_name_H-M 'P -1'
_atom_sites_solution_hydrogens geom
_atom_sites_solution_primary direct
_atom_sites_solution_secondary difmap
_audit_creation_method SHELXL-97
_cell_angle_alpha 97.357(2)
_cell_angle_beta 107.626(2)
_cell_angle_gamma 103.969(2)
_cell_formula_units_Z 1
_cell_length_a 13.4351(5)
_cell_length_b 14.3952(5)
_cell_length_c 14.8476(4)
_cell_measurement_reflns_used 9840
_cell_measurement_temperature 173(2)
_cell_measurement_theta_max 27.92
_cell_measurement_theta_min 3.33
_cell_volume 2592.22(16)
_computing_cell_refinement 'Bruker SAINT'
_computing_data_collection 'Bruker APEX2'
_computing_data_reduction 'Bruker SAINT'
_computing_molecular_graphics 'Bruker SHELXTL'
_computing_publication_material 'Bruker SHELXTL'
_computing_structure_refinement 'SHELXL-97 (Sheldrick, 1997)'
_computing_structure_solution 'SHELXS-97 (Sheldrick, 1990)'
_diffrn_ambient_temperature 173(2)
_diffrn_measured_fraction_theta_full 0.987
_diffrn_measured_fraction_theta_max 0.987
_diffrn_measurement_device_type 'Bruker APEX-II CCD'
_diffrn_measurement_method '\f and \w scans'
_diffrn_radiation_monochromator graphite
_diffrn_radiation_source 'fine-focus sealed tube'
_diffrn_radiation_type MoK\a
_diffrn_radiation_wavelength 0.71073
_diffrn_reflns_av_R_equivalents 0.0598
_diffrn_reflns_av_sigmaI/netI 0.0472
_diffrn_reflns_limit_h_max 17
_diffrn_reflns_limit_h_min -17
_diffrn_reflns_limit_k_max 18
_diffrn_reflns_limit_k_min -18
_diffrn_reflns_limit_l_max 19
_diffrn_reflns_limit_l_min -19
_diffrn_reflns_number 97758
_diffrn_reflns_theta_full 27.88
_diffrn_reflns_theta_max 27.88
_diffrn_reflns_theta_min 3.14
_diffrn_standards_number 0
_exptl_absorpt_coefficient_mu 4.943
_exptl_absorpt_correction_T_max 0.6099
_exptl_absorpt_correction_T_min 0.3195
_exptl_absorpt_correction_type multi-scan
_exptl_absorpt_process_details SADABS
_exptl_crystal_colour red
_exptl_crystal_density_diffrn 2.309
_exptl_crystal_density_meas 0
_exptl_crystal_density_method 'not measured'
_exptl_crystal_description block
_exptl_crystal_F_000 1706
_exptl_crystal_size_max 0.40
_exptl_crystal_size_mid 0.27
_exptl_crystal_size_min 0.11
_refine_diff_density_max 2.093
_refine_diff_density_min -1.245
_refine_diff_density_rms 0.216
_refine_ls_extinction_method none
_refine_ls_goodness_of_fit_ref 1.034
_refine_ls_hydrogen_treatment mixed
_refine_ls_matrix_type full
_refine_ls_number_parameters 528
_refine_ls_number_reflns 12204
_refine_ls_number_restraints 0
_refine_ls_restrained_S_all 1.034
_refine_ls_R_factor_all 0.0766
_refine_ls_R_factor_gt 0.0462
_refine_ls_shift/su_max 0.001
_refine_ls_shift/su_mean 0.000
_refine_ls_structure_factor_coef Fsqd
_refine_ls_weighting_details 'calc w=1/[\s^2^(Fo^2^)+(0.0730P)^2^+18.1409P] where P=(Fo^2^+2Fc^2^)/3'
_refine_ls_weighting_scheme calc
_refine_ls_wR_factor_gt 0.1279
_refine_ls_wR_factor_ref 0.1479
_reflns_number_gt 8590
_reflns_number_total 12204
_reflns_threshold_expression >2sigma(I)
_cod_data_source_file ic900953a_si_002_3.cif
_cod_data_source_block Na3K3_Pd13(PhAs)8
_cod_depositor_comments
;
The following automatic conversions were performed:
'_symmetry_cell_setting' value 'Triclinic' changed to 'triclinic'
according to '/home/saulius/struct/CIF-dictionaries/cif_core.dic'
dictionary named 'cif_core.dic' version 2.4.1 from 2010-06-29.

Automatic conversion script
Id: cif_fix_enum 1527 2010-12-29 10:47:43Z saulius 
;
_cod_original_cell_volume 2592.22(15)
_cod_database_code 4302970

loop_
_symmetry_equiv_pos_as_xyz
'x, y, z'
'-x, -y, -z'

loop_
_atom_site_label
_atom_site_type_symbol
_atom_site_fract_x
_atom_site_fract_y
_atom_site_fract_z
_atom_site_U_iso_or_equiv
_atom_site_adp_type
_atom_site_occupancy
_atom_site_symmetry_multiplicity
_atom_site_calc_flag
_atom_site_refinement_flags
_atom_site_disorder_assembly
_atom_site_disorder_group
Pd1 Pd 0.5000 0.5000 0.5000 0.01532(15) Uani 1 2 d S . .
Pd2 Pd 0.67976(4) 0.55670(4) 0.72950(4) 0.02391(13) Uani 1 1 d . . .
Pd3 Pd 0.67189(5) 0.72764(4) 0.59054(4) 0.02603(14) Uani 1 1 d . . .
Pd4 Pd 0.70732(5) 0.57829(4) 0.42272(4) 0.02618(14) Uani 1 1 d . . .
Pd5 Pd 0.70905(5) 0.40487(4) 0.55529(4) 0.02511(14) Uani 1 1 d . . .
Pd6 Pd 0.49601(4) 0.67175(4) 0.36036(4) 0.02340(13) Uani 1 1 d . . .
Pd7 Pd 0.53221(4) 0.35428(4) 0.32958(4) 0.02431(13) Uani 1 1 d . . .
As1 As 0.70115(6) 0.77682(6) 0.81179(5) 0.02569(17) Uani 1 1 d . . .
As2 As 0.74187(6) 0.80225(5) 0.42125(5) 0.02409(17) Uani 1 1 d . . .
As3 As 0.78712(6) 0.39464(6) 0.37456(5) 0.02550(17) Uani 1 1 d . . .
As4 As 0.25046(6) 0.63131(6) 0.23423(5) 0.02528(17) Uani 1 1 d . . .
O1AA O 0.7430(4) 0.6796(4) 0.8375(4) 0.0331(12) Uani 1 1 d . A .
O1AB O 0.4344(5) 0.2476(5) 0.2100(4) 0.0482(17) Uani 1 1 d . . .
O1AC O 0.7386(6) 0.8196(5) 0.7233(4) 0.057(2) Uani 1 1 d . A .
O2AA O 0.6129(4) 0.7838(4) 0.3464(4) 0.0347(13) Uani 1 1 d . . .
O2AB O 0.7516(5) 0.8338(4) 0.5371(4) 0.0404(14) Uani 1 1 d . . .
O2AC O 0.7879(5) 0.7062(4) 0.3986(5) 0.0401(14) Uani 1 1 d . . .
O3AA O 0.8072(5) 0.3676(5) 0.4844(4) 0.0386(14) Uani 1 1 d . . .
O3AB O 0.6615(4) 0.3313(5) 0.2951(4) 0.0450(16) Uani 1 1 d . . .
O3AC O 0.8123(5) 0.5159(4) 0.3823(5) 0.0439(15) Uani 1 1 d . . .
O4AA O 0.3788(5) 0.7025(5) 0.2549(5) 0.0482(17) Uani 1 1 d . . .
O4AB O 0.7689(5) 0.4857(4) 0.8175(4) 0.0435(15) Uani 1 1 d . . .
O4AC O 0.7883(5) 0.3541(5) 0.6681(4) 0.0418(15) Uani 1 1 d . . .
O12A O 0.5924(4) 0.6196(4) 0.6377(4) 0.0293(12) Uani 1 1 d . . .
O12B O 0.6140(5) 0.4380(4) 0.6248(4) 0.0440(16) Uani 1 1 d . . .
O13A O 0.6045(4) 0.6368(4) 0.4623(4) 0.0338(13) Uani 1 1 d . . .
O17 O 0.6261(4) 0.4561(4) 0.4483(3) 0.0272(11) Uani 1 1 d . . .
C11 C 0.7937(9) 0.8771(8) 0.9243(6) 0.026(3) Uiso 0.50 1 d PG A 1
C12 C 0.7654(8) 0.8844(9) 1.0070(8) 0.038(4) Uiso 0.50 1 d PG A 1
C13 C 0.8356(10) 0.9522(10) 1.0911(7) 0.051(5) Uiso 0.50 1 d PG A 1
C14 C 0.9340(9) 1.0128(9) 1.0925(7) 0.049(5) Uiso 0.50 1 d PG A 1
C15 C 0.9623(8) 1.0056(9) 1.0098(9) 0.056(5) Uiso 0.50 1 d PG . 1
C16 C 0.8921(9) 0.9378(9) 0.9257(7) 0.046(4) Uiso 0.50 1 d PG . 1
C112 C 0.7509(11) 0.8759(8) 0.9271(7) 0.031(3) Uiso 0.50 1 d PG A 2
C122 C 0.7846(11) 0.8534(7) 1.0177(8) 0.037(4) Uiso 0.50 1 d PG A 2
C132 C 0.8191(12) 0.9263(10) 1.1010(6) 0.053(6) Uiso 0.50 1 d PG A 2
C142 C 0.8197(13) 1.0218(9) 1.0937(8) 0.069(6) Uiso 0.50 1 d PG A 2
C152 C 0.7860(13) 1.0443(7) 1.0031(11) 0.072(7) Uiso 0.50 1 d PG A 2
C162 C 0.7516(12) 0.9713(9) 0.9198(8) 0.057(5) Uiso 0.50 1 d PG A 2
C21 C 0.8300(4) 0.9103(4) 0.3928(4) 0.0319(18) Uani 1 1 d G . .
C22 C 0.7955(5) 0.9931(5) 0.3818(6) 0.064(3) Uani 1 1 d G . .
H22A H 0.7269 0.9944 0.3866 0.077 Uiso 1 1 calc R . .
C23 C 0.8614(7) 1.0738(4) 0.3639(6) 0.084(4) Uani 1 1 d G . .
H23A H 0.8378 1.1304 0.3564 0.100 Uiso 1 1 calc R . .
C24 C 0.9617(6) 1.0718(5) 0.3569(6) 0.081(4) Uani 1 1 d G . .
H24A H 1.0067 1.1270 0.3446 0.097 Uiso 1 1 calc R . .
C25 C 0.9962(4) 0.9890(6) 0.3678(5) 0.068(3) Uani 1 1 d G . .
H25A H 1.0648 0.9876 0.3630 0.082 Uiso 1 1 calc R . .
C26 C 0.9303(5) 0.9082(4) 0.3858(5) 0.053(3) Uani 1 1 d G . .
H26A H 0.9539 0.8517 0.3933 0.064 Uiso 1 1 calc R . .
C31 C 0.8865(4) 0.3528(4) 0.3237(4) 0.0289(16) Uani 1 1 d G . .
C32 C 0.9976(4) 0.3812(4) 0.3774(3) 0.044(2) Uani 1 1 d G . .
H32A H 1.0241 0.4197 0.4414 0.053 Uiso 1 1 calc R . .
C33 C 1.0698(3) 0.3532(5) 0.3375(4) 0.046(2) Uani 1 1 d G . .
H33A H 1.1457 0.3725 0.3742 0.055 Uiso 1 1 calc R . .
C34 C 1.0309(4) 0.2968(5) 0.2438(4) 0.058(3) Uani 1 1 d G . .
H34A H 1.0803 0.2776 0.2165 0.069 Uiso 1 1 calc R . .
C35 C 0.9199(5) 0.2684(6) 0.1901(4) 0.066(3) Uani 1 1 d G . .
H35A H 0.8933 0.2299 0.1260 0.079 Uiso 1 1 calc R . .
C36 C 0.8476(3) 0.2964(5) 0.2300(4) 0.056(3) Uani 1 1 d G . .
H36A H 0.7717 0.2770 0.1933 0.067 Uiso 1 1 calc R . .
C41 C 0.1506(5) 0.6793(5) 0.1466(4) 0.0355(19) Uani 1 1 d G . .
C42 C 0.1422(7) 0.7721(5) 0.1751(5) 0.088(4) Uani 1 1 d G . .
H42A H 0.1910 0.8132 0.2354 0.105 Uiso 1 1 calc R . .
C43 C 0.0623(8) 0.8048(5) 0.1154(6) 0.106(6) Uani 1 1 d G . .
H43A H 0.0566 0.8681 0.1349 0.128 Uiso 1 1 calc R . .
C44 C -0.0091(6) 0.7447(7) 0.0272(6) 0.082(4) Uani 1 1 d G . .
H44A H -0.0637 0.7670 -0.0136 0.099 Uiso 1 1 calc R . .
C45 C -0.0007(6) 0.6519(6) -0.0013(4) 0.091(5) Uani 1 1 d G . .
H45A H -0.0495 0.6108 -0.0616 0.109 Uiso 1 1 calc R . .
C46 C 0.0792(6) 0.6192(4) 0.0584(4) 0.065(3) Uani 1 1 d G . .
H46A H 0.0849 0.5559 0.0389 0.078 Uiso 1 1 calc R . .
K1 K 0.6916(3) 1.15145(19) 0.5230(2) 0.0863(10) Uani 1 1 d . . .
K2 K 0.4893(5) 0.5765(4) 0.1254(4) 0.0738(16) Uani 0.50 1 d P . .
Na1 Na 0.8645(5) 0.6303(4) 0.2972(4) 0.0443(14) Uani 0.612(8) 1 d P . .
Na1A Na 1.0086(10) 0.6655(9) 0.3636(9) 0.0443(14) Uani 0.388(8) 1 d P . .
Na2 Na 0.4958(8) 0.3101(7) -0.0160(6) 0.071(3) Uani 0.50 1 d P . .
O1W O 0.9548(7) 0.5551(6) 0.2291(6) 0.077(3) Uani 1 1 d . . .
O2W O 0.5438(7) 1.1384(5) 0.4414(8) 0.060(3) Uani 0.80 1 d P . .
O3W O 1.0297(9) 0.7105(10) 0.4102(13) 0.070(4) Uani 0.70 1 d P . .
O4W O 0.6231(9) 0.8014(9) 0.1643(6) 0.067(3) Uani 0.70 1 d P . .
O5W O 0.8044(12) 0.7148(11) 0.1800(7) 0.076(4) Uani 0.60 1 d P . .
O6W O 0.5147(13) 0.1866(11) 0.0751(11) 0.064(4) Uiso 0.50 1 d P . .
O7W O 0.7244(14) 0.9889(13) 0.6429(12) 0.051(4) Uiso 0.40 1 d P . .
O8W O 0.5345(16) 0.9175(14) 0.4542(14) 0.063(5) Uiso 0.40 1 d P . .
O9W O 0.6080(14) 0.4233(13) 0.1318(12) 0.051(4) Uiso 0.40 1 d P . .
O10W O 0.2904(13) 0.4122(12) 0.0203(11) 0.043(4) Uiso 0.40 1 d P . .
O11W O 0.3468(14) 0.3696(13) 0.0138(12) 0.053(4) Uiso 0.40 1 d P . .
O12W O 0.6166(16) 1.1314(14) 0.3047(14) 0.064(5) Uiso 0.40 1 d P . .
O13W O 0.343(2) 0.7323(18) 0.0381(17) 0.086(7) Uiso 0.40 1 d P . .
O14W O 0.663(2) 0.5088(19) 0.1816(19) 0.064(7) Uiso 0.30 1 d P . .
O15W O 1.212(2) 0.5402(18) 0.9370(17) 0.072(6) Uiso 0.35 1 d P . .
O16W O 0.6006(19) 0.9926(17) 0.1359(16) 0.066(6) Uiso 0.35 1 d P . .
O17W O 0.796(3) 1.162(2) 0.579(2) 0.043(7) Uiso 0.20 1 d P . .
O18W O 0.404(3) 0.880(2) 0.198(2) 0.049(8) Uiso 0.20 1 d P . .

loop_
_atom_site_aniso_label
_atom_site_aniso_U_11
_atom_site_aniso_U_22
_atom_site_aniso_U_33
_atom_site_aniso_U_23
_atom_site_aniso_U_13
_atom_site_aniso_U_12
Pd1 0.0132(3) 0.0160(4) 0.0160(3) 0.0021(3) 0.0045(3) 0.0044(3)
Pd2 0.0195(3) 0.0227(3) 0.0278(3) 0.0010(2) 0.0076(2) 0.0062(2)
Pd3 0.0233(3) 0.0306(3) 0.0210(3) 0.0041(2) 0.0069(2) 0.0042(2)
Pd4 0.0242(3) 0.0274(3) 0.0317(3) 0.0073(2) 0.0117(2) 0.0130(2)
Pd5 0.0264(3) 0.0234(3) 0.0262(3) 0.0033(2) 0.0114(2) 0.0069(2)
Pd6 0.0192(3) 0.0226(3) 0.0246(3) 0.0046(2) 0.0042(2) 0.0042(2)
Pd7 0.0194(3) 0.0297(3) 0.0247(3) 0.0037(2) 0.0070(2) 0.0109(2)
As1 0.0280(4) 0.0231(4) 0.0198(3) -0.0013(3) 0.0036(3) 0.0057(3)
As2 0.0216(4) 0.0239(4) 0.0255(4) 0.0058(3) 0.0086(3) 0.0036(3)
As3 0.0212(4) 0.0299(4) 0.0304(4) 0.0062(3) 0.0130(3) 0.0116(3)
As4 0.0205(4) 0.0275(4) 0.0251(4) 0.0077(3) 0.0030(3) 0.0073(3)
O1AA 0.032(3) 0.029(3) 0.027(3) -0.005(2) -0.003(2) 0.012(2)
O1AB 0.033(3) 0.067(4) 0.036(3) -0.019(3) 0.003(3) 0.025(3)
O1AC 0.079(5) 0.040(4) 0.021(3) -0.003(2) 0.010(3) -0.024(3)
O2AA 0.024(3) 0.031(3) 0.041(3) 0.016(2) 0.002(2) 0.000(2)
O2AB 0.042(3) 0.040(3) 0.027(3) 0.004(2) 0.012(3) -0.008(3)
O2AC 0.042(3) 0.034(3) 0.060(4) 0.018(3) 0.033(3) 0.018(3)
O3AA 0.042(3) 0.054(4) 0.033(3) 0.014(3) 0.019(3) 0.027(3)
O3AB 0.019(3) 0.070(4) 0.040(3) -0.011(3) 0.006(2) 0.020(3)
O3AC 0.045(4) 0.032(3) 0.077(4) 0.019(3) 0.041(3) 0.022(3)
O4AA 0.022(3) 0.057(4) 0.060(4) 0.038(3) 0.001(3) 0.005(3)
O4AB 0.041(4) 0.036(3) 0.041(3) -0.002(3) -0.002(3) 0.017(3)
O4AC 0.047(4) 0.056(4) 0.036(3) 0.015(3) 0.019(3) 0.031(3)
O12A 0.022(3) 0.034(3) 0.036(3) 0.012(2) 0.013(2) 0.010(2)
O12B 0.047(4) 0.031(3) 0.049(4) -0.011(3) 0.031(3) -0.006(3)
O13A 0.036(3) 0.043(3) 0.024(3) 0.001(2) 0.006(2) 0.024(3)
O17 0.022(3) 0.032(3) 0.026(2) 0.003(2) 0.007(2) 0.007(2)
C21 0.032(4) 0.027(4) 0.025(4) 0.005(3) 0.005(3) -0.005(3)
C22 0.056(7) 0.035(6) 0.095(9) 0.025(6) 0.019(6) 0.006(5)
C23 0.092(10) 0.033(6) 0.102(10) 0.031(6) 0.011(8) -0.003(6)
C24 0.074(9) 0.073(9) 0.056(7) 0.025(6) 0.009(6) -0.037(7)
C25 0.054(7) 0.076(8) 0.052(6) 0.005(6) 0.021(5) -0.021(6)
C26 0.038(5) 0.059(7) 0.054(6) 0.007(5) 0.020(5) -0.005(5)
C31 0.025(4) 0.031(4) 0.037(4) 0.010(3) 0.015(3) 0.013(3)
C32 0.035(5) 0.054(6) 0.045(5) 0.000(4) 0.018(4) 0.017(4)
C33 0.036(5) 0.053(6) 0.053(5) 0.005(5) 0.018(4) 0.019(5)
C34 0.039(6) 0.075(8) 0.073(7) 0.004(6) 0.035(5) 0.029(5)
C35 0.042(6) 0.092(9) 0.062(7) -0.011(6) 0.025(5) 0.022(6)
C36 0.030(5) 0.095(9) 0.040(5) -0.001(5) 0.011(4) 0.023(5)
C41 0.026(4) 0.040(5) 0.037(4) 0.016(4) 0.003(3) 0.009(4)
C42 0.114(12) 0.076(9) 0.061(7) 0.012(7) -0.004(7) 0.052(9)
C43 0.112(13) 0.079(10) 0.113(12) 0.031(9) -0.008(10) 0.056(10)
C44 0.055(7) 0.120(12) 0.073(8) 0.052(8) 0.002(6) 0.037(8)
C45 0.087(10) 0.082(10) 0.059(7) 0.030(7) -0.030(7) 0.008(8)
C46 0.072(8) 0.052(7) 0.047(6) 0.013(5) -0.011(5) 0.017(6)
K1 0.148(3) 0.0361(13) 0.0817(19) 0.0095(13) 0.057(2) 0.0192(16)
K2 0.109(4) 0.050(3) 0.068(3) -0.001(2) 0.059(3) 0.005(3)
Na1 0.054(3) 0.048(3) 0.065(3) 0.036(3) 0.045(3) 0.033(3)
Na1A 0.054(3) 0.048(3) 0.065(3) 0.036(3) 0.045(3) 0.033(3)
Na2 0.069(6) 0.066(6) 0.058(5) 0.011(4) 0.014(4) -0.007(5)
O1W 0.077(6) 0.059(5) 0.099(6) 0.024(4) 0.063(5) -0.015(4)
O2W 0.064(6) 0.011(4) 0.120(8) 0.019(4) 0.039(6) 0.026(4)
O3W 0.047(7) 0.059(8) 0.121(12) 0.056(8) 0.018(7) 0.041(6)
O4W 0.079(8) 0.089(8) 0.023(4) 0.004(5) 0.012(5) 0.018(6)
O5W 0.106(11) 0.112(12) 0.020(5) 0.005(6) 0.013(6) 0.065(9)

loop_
_atom_type_symbol
_atom_type_description
_atom_type_scat_dispersion_real
_atom_type_scat_dispersion_imag
_atom_type_scat_source
C C 0.0033 0.0016 'International Tables Vol C Tables 4.2.6.8 and 6.1.1.4'
H H 0.0000 0.0000 'International Tables Vol C Tables 4.2.6.8 and 6.1.1.4'
N N 0.0061 0.0033 'International Tables Vol C Tables 4.2.6.8 and 6.1.1.4'
O O 0.0106 0.0060 'International Tables Vol C Tables 4.2.6.8 and 6.1.1.4'
Na Na 0.0362 0.0249 'International Tables Vol C Tables 4.2.6.8 and 6.1.1.4'
As As 0.0499 2.0058 'International Tables Vol C Tables 4.2.6.8 and 6.1.1.4'
Pd Pd -0.9988 1.0072 'International Tables Vol C Tables 4.2.6.8 and 6.1.1.4'
K K 0.2009 0.2494 'International Tables Vol C Tables 4.2.6.8 and 6.1.1.4'

loop_
_geom_angle_atom_site_label_1
_geom_angle_atom_site_label_2
_geom_angle_atom_site_label_3
_geom_angle
_geom_angle_site_symmetry_1
_geom_angle_site_symmetry_3
_geom_angle_publ_flag
O17 Pd1 O17 179.998(2) . 2_666 ?
O17 Pd1 O12A 106.96(18) . . ?
O17 Pd1 O12A 73.04(18) 2_666 . ?
O17 Pd1 O12A 73.03(18) . 2_666 ?
O17 Pd1 O12A 106.97(18) 2_666 2_666 ?
O12A Pd1 O12A 179.999(1) . 2_666 ?
O17 Pd1 O13A 70.92(19) . . ?
O17 Pd1 O13A 109.08(19) 2_666 . ?
O12A Pd1 O13A 70.92(18) . . ?
O12A Pd1 O13A 109.08(18) 2_666 . ?
O17 Pd1 O13A 109.08(19) . 2_666 ?
O17 Pd1 O13A 70.92(19) 2_666 2_666 ?
O12A Pd1 O13A 109.08(18) . 2_666 ?
O12A Pd1 O13A 70.92(18) 2_666 2_666 ?
O13A Pd1 O13A 180.000(1) . 2_666 ?
O17 Pd1 O12B 70.76(18) . . ?
O17 Pd1 O12B 109.24(18) 2_666 . ?
O12A Pd1 O12B 69.33(18) . . ?
O12A Pd1 O12B 110.67(18) 2_666 . ?
O13A Pd1 O12B 111.69(18) . . ?
O13A Pd1 O12B 68.31(18) 2_666 . ?
O17 Pd1 O12B 109.24(18) . 2_666 ?
O17 Pd1 O12B 70.76(18) 2_666 2_666 ?
O12A Pd1 O12B 110.67(18) . 2_666 ?
O12A Pd1 O12B 69.33(18) 2_666 2_666 ?
O13A Pd1 O12B 68.31(18) . 2_666 ?
O13A Pd1 O12B 111.69(18) 2_666 2_666 ?
O12B Pd1 O12B 179.999(1) . 2_666 ?
O12B Pd2 O12A 85.9(3) . . ?
O12B Pd2 O1AA 178.2(2) . . ?
O12A Pd2 O1AA 93.1(2) . . ?
O12B Pd2 O4AB 91.0(3) . . ?
O12A Pd2 O4AB 176.7(2) . . ?
O1AA Pd2 O4AB 90.0(2) . . ?
O12B Pd2 K2 88.63(18) . 2_666 ?
O12A Pd2 K2 111.20(18) . 2_666 ?
O1AA Pd2 K2 90.34(18) . 2_666 ?
O4AB Pd2 K2 69.8(2) . 2_666 ?
O13A Pd3 O12A 85.6(2) . . ?
O13A Pd3 O1AC 178.8(3) . . ?
O12A Pd3 O1AC 93.3(2) . . ?
O13A Pd3 O2AB 92.1(2) . . ?
O12A Pd3 O2AB 177.6(2) . . ?
O1AC Pd3 O2AB 89.0(2) . . ?
O13A Pd4 O17 85.2(2) . . ?
O13A Pd4 O2AC 92.9(2) . . ?
O17 Pd4 O2AC 178.0(2) . . ?
O13A Pd4 O3AC 179.1(2) . . ?
O17 Pd4 O3AC 94.0(2) . . ?
O2AC Pd4 O3AC 88.0(2) . . ?
O13A Pd4 Na1 135.8(2) . . ?
O17 Pd4 Na1 135.25(18) . . ?
O2AC Pd4 Na1 46.70(19) . . ?
O3AC Pd4 Na1 45.06(19) . . ?
O12B Pd5 O17 86.7(3) . . ?
O12B Pd5 O4AC 90.3(3) . . ?
O17 Pd5 O4AC 176.9(2) . . ?
O12B Pd5 O3AA 178.7(3) . . ?
O17 Pd5 O3AA 94.3(2) . . ?
O4AC Pd5 O3AA 88.7(2) . . ?
O12B Pd5 K1 112.05(18) . 1_545 ?
O17 Pd5 K1 120.47(16) . 1_545 ?
O4AC Pd5 K1 60.69(19) . 1_545 ?
O3AA Pd5 K1 66.68(18) . 1_545 ?
O13A Pd6 O12B 86.3(3) . 2_666 ?
O13A Pd6 O4AA 177.5(2) . . ?
O12B Pd6 O4AA 91.2(3) 2_666 . ?
O13A Pd6 O2AA 92.4(2) . . ?
O12B Pd6 O2AA 178.5(3) 2_666 . ?
O4AA Pd6 O2AA 90.1(2) . . ?
O13A Pd6 K2 112.09(19) . . ?
O12B Pd6 K2 100.00(18) 2_666 . ?
O4AA Pd6 K2 68.1(2) . . ?
O2AA Pd6 K2 79.98(19) . . ?
O12A Pd7 O17 85.5(2) 2_666 . ?
O12A Pd7 O1AB 93.8(2) 2_666 . ?
O17 Pd7 O1AB 178.5(3) . . ?
O12A Pd7 O3AB 178.4(3) 2_666 . ?
O17 Pd7 O3AB 93.9(2) . . ?
O1AB Pd7 O3AB 86.9(2) . . ?
O1AA As1 O1AC 112.9(4) . . ?
O1AA As1 O1AB 110.6(3) . 2_666 ?
O1AC As1 O1AB 113.0(4) . 2_666 ?
O1AA As1 C112 109.5(4) . . ?
O1AC As1 C112 112.0(4) . . ?
O1AB As1 C112 97.9(5) 2_666 . ?
O1AA As1 C11 101.8(4) . . ?
O1AC As1 C11 102.3(4) . . ?
O1AB As1 C11 115.5(4) 2_666 . ?
C112 As1 C11 17.6(5) . . ?
O2AB As2 O2AC 113.7(3) . . ?
O2AB As2 O2AA 110.5(3) . . ?
O2AC As2 O2AA 111.7(3) . . ?
O2AB As2 C21 107.6(3) . . ?
O2AC As2 C21 106.8(3) . . ?
O2AA As2 C21 106.1(3) . . ?
O3AC As3 O3AA 111.1(3) . . ?
O3AC As3 O3AB 111.9(3) . . ?
O3AA As3 O3AB 112.0(3) . . ?
O3AC As3 C31 108.1(3) . . ?
O3AA As3 C31 107.9(3) . . ?
O3AB As3 C31 105.4(2) . . ?
O4AB As4 O4AC 115.1(3) 2_666 2_666 ?
O4AB As4 O4AA 111.7(3) 2_666 . ?
O4AC As4 O4AA 112.7(3) 2_666 . ?
O4AB As4 C41 107.3(3) 2_666 . ?
O4AC As4 C41 100.8(3) 2_666 . ?
O4AA As4 C41 108.4(3) . . ?
As1 O1AA Pd2 116.2(3) . . ?
As1 O1AB Pd7 115.3(3) 2_666 . ?
As1 O1AC Pd3 116.0(3) . . ?
As2 O2AA Pd6 115.9(3) . . ?
As2 O2AB Pd3 116.3(3) . . ?
As2 O2AC Pd4 115.6(3) . . ?
As2 O2AC Na1 144.5(3) . . ?
Pd4 O2AC Na1 94.5(3) . . ?
As3 O3AA Pd5 115.9(3) . . ?
As3 O3AA Na1A 135.8(3) . 2_766 ?
Pd5 O3AA Na1A 105.2(3) . 2_766 ?
As3 O3AA K1 124.6(3) . 1_545 ?
Pd5 O3AA K1 79.02(19) . 1_545 ?
Na1A O3AA K1 77.3(3) 2_766 1_545 ?
As3 O3AB Pd7 116.4(3) . . ?
As3 O3AC Pd4 116.4(3) . . ?
As3 O3AC Na1 138.6(4) . . ?
Pd4 O3AC Na1 96.2(3) . . ?
As4 O4AA Pd6 113.7(3) . . ?
As4 O4AA K2 107.2(3) . . ?
Pd6 O4AA K2 77.8(2) . . ?
As4 O4AB Pd2 113.9(3) 2_666 . ?
As4 O4AC Pd5 115.4(3) 2_666 . ?
As4 O4AC Na1A 134.8(4) 2_666 2_766 ?
Pd5 O4AC Na1A 106.1(3) . 2_766 ?
As4 O4AC K1 118.8(3) 2_666 1_545 ?
Pd5 O4AC K1 84.9(2) . 1_545 ?
Na1A O4AC K1 80.9(3) 2_766 1_545 ?
Pd2 O12A Pd7 114.2(2) . 2_666 ?
Pd2 O12A Pd3 118.1(2) . . ?
Pd7 O12A Pd3 113.7(3) 2_666 . ?
Pd2 O12A Pd1 104.9(2) . . ?
Pd7 O12A Pd1 100.1(2) 2_666 . ?
Pd3 O12A Pd1 102.8(2) . . ?
Pd2 O12B Pd6 117.9(3) . 2_666 ?
Pd2 O12B Pd5 116.3(3) . . ?
Pd6 O12B Pd5 117.3(3) 2_666 . ?
Pd2 O12B Pd1 99.9(3) . . ?
Pd6 O12B Pd1 101.4(3) 2_666 . ?
Pd5 O12B Pd1 98.1(2) . . ?
Pd6 O13A Pd4 117.0(2) . . ?
Pd6 O13A Pd3 117.7(3) . . ?
Pd4 O13A Pd3 113.5(3) . . ?
Pd6 O13A Pd1 104.0(2) . . ?
Pd4 O13A Pd1 100.0(2) . . ?
Pd3 O13A Pd1 100.7(2) . . ?
Pd4 O17 Pd5 116.5(2) . . ?
Pd4 O17 Pd7 114.0(2) . . ?
Pd5 O17 Pd7 114.3(3) . . ?
Pd4 O17 Pd1 103.9(2) . . ?
Pd5 O17 Pd1 104.4(2) . . ?
Pd7 O17 Pd1 101.3(2) . . ?
C12 C11 C16 120.0 . . ?
C12 C11 As1 119.5(6) . . ?
C16 C11 As1 120.4(6) . . ?
C13 C12 C11 120.0 . . ?
C12 C13 C14 120.0 . . ?
C15 C14 C13 120.0 . . ?
C15 C15 C14 136.2(19) 2_777 . ?
C15 C15 C16 89.8(16) 2_777 . ?
C14 C15 C16 120.0 . . ?
C15 C15 C16 49.9(7) 2_777 2_777 ?
C14 C15 C16 94.8(13) . 2_777 ?
C16 C15 C16 139.7(14) . 2_777 ?
C15 C16 C11 120.0 . . ?
C15 C16 C15 40.3(10) . 2_777 ?
C11 C16 C15 147.9(12) . 2_777 ?
C122 C112 C162 120.0 . . ?
C122 C112 As1 120.9(7) . . ?
C162 C112 As1 119.1(7) . . ?
C132 C122 C112 120.0 . . ?
C122 C132 C142 120.0 . . ?
C152 C142 C132 120.0 . . ?
C142 C152 C162 120.0 . . ?
C152 C162 C112 120.0 . . ?
C22 C21 C26 120.0 . . ?
C22 C21 As2 119.7(3) . . ?
C26 C21 As2 120.3(3) . . ?
C21 C22 C23 120.0 . . ?
C21 C22 H22A 120.0 . . ?
C23 C22 H22A 120.0 . . ?
C24 C23 C22 120.0 . . ?
C24 C23 H23A 120.0 . . ?
C22 C23 H23A 120.0 . . ?
C23 C24 C25 120.0 . . ?
C23 C24 H24A 120.0 . . ?
C25 C24 H24A 120.0 . . ?
C24 C25 C26 120.0 . . ?
C24 C25 H25A 120.0 . . ?
C26 C25 H25A 120.0 . . ?
C25 C26 C21 120.0 . . ?
C25 C26 H26A 120.0 . . ?
C21 C26 H26A 120.0 . . ?
C32 C31 C36 120.0 . . ?
C32 C31 As3 120.8(3) . . ?
C36 C31 As3 119.2(3) . . ?
C31 C32 C33 120.0 . . ?
C31 C32 H32A 120.0 . . ?
C33 C32 H32A 120.0 . . ?
C34 C33 C32 120.0 . . ?
C34 C33 H33A 120.0 . . ?
C32 C33 H33A 120.0 . . ?
C33 C34 C35 120.0 . . ?
C33 C34 H34A 120.0 . . ?
C35 C34 H34A 120.0 . . ?
C34 C35 C36 120.0 . . ?
C34 C35 H35A 120.0 . . ?
C36 C35 H35A 120.0 . . ?
C35 C36 C31 120.0 . . ?
C35 C36 H36A 120.0 . . ?
C31 C36 H36A 120.0 . . ?
C42 C41 C46 120.0 . . ?
C42 C41 As4 119.3(4) . . ?
C46 C41 As4 120.5(4) . . ?
C43 C42 C41 120.0 . . ?
C43 C42 H42A 120.0 . . ?
C41 C42 H42A 120.0 . . ?
C42 C43 C44 120.0 . . ?
C42 C43 H43A 120.0 . . ?
C44 C43 H43A 120.0 . . ?
C45 C44 C43 120.0 . . ?
C45 C44 H44A 120.0 . . ?
C43 C44 H44A 120.0 . . ?
C44 C45 C46 120.0 . . ?
C44 C45 H45A 120.0 . . ?
C46 C45 H45A 120.0 . . ?
C45 C46 C41 120.0 . . ?
C45 C46 H46A 120.0 . . ?
C41 C46 H46A 120.0 . . ?
O17W K1 O2W 179.2(14) . . ?
O17W K1 O12W 124.2(14) . . ?
O2W K1 O12W 55.3(5) . . ?
O17W K1 O8W 134.4(14) . 2_676 ?
O2W K1 O8W 46.3(5) . 2_676 ?
O12W K1 O8W 99.1(5) . 2_676 ?
O17W K1 O4AC 70.3(13) . 1_565 ?
O2W K1 O4AC 109.4(3) . 1_565 ?
O12W K1 O4AC 122.6(4) . 1_565 ?
O8W K1 O4AC 100.0(4) 2_676 1_565 ?
O17W K1 O7W 63.6(14) . . ?
O2W K1 O7W 117.1(4) . . ?
O12W K1 O7W 128.8(5) . . ?
O8W K1 O7W 78.8(5) 2_676 . ?
O4AC K1 O7W 107.8(3) 1_565 . ?
O17W K1 O3AA 82.8(13) . 1_565 ?
O2W K1 O3AA 96.4(3) . 1_565 ?
O12W K1 O3AA 73.5(4) . 1_565 ?
O8W K1 O3AA 127.3(4) 2_676 1_565 ?
O4AC K1 O3AA 52.18(15) 1_565 1_565 ?
O7W K1 O3AA 146.1(4) . 1_565 ?
O17W K1 O8W 112.5(14) . . ?
O2W K1 O8W 68.1(4) . . ?
O12W K1 O8W 80.8(5) . . ?
O8W K1 O8W 56.5(6) 2_676 . ?
O4AC K1 O8W 151.1(4) 1_565 . ?
O7W K1 O8W 55.1(5) . . ?
O3AA K1 O8W 154.3(3) 1_565 . ?
O17W K1 Pd5 97.6(13) . 1_565 ?
O2W K1 Pd5 81.9(2) . 1_565 ?
O12W K1 Pd5 90.2(4) . 1_565 ?
O8W K1 Pd5 95.8(4) 2_676 1_565 ?
O4AC K1 Pd5 34.42(11) 1_565 1_565 ?
O7W K1 Pd5 141.0(3) . 1_565 ?
O3AA K1 Pd5 34.30(10) 1_565 1_565 ?
O8W K1 Pd5 148.5(4) . 1_565 ?
O17W K1 Na1A 35.9(13) . 2_776 ?
O2W K1 Na1A 143.4(3) . 2_776 ?
O12W K1 Na1A 108.1(4) . 2_776 ?
O8W K1 Na1A 146.0(4) 2_676 2_776 ?
O4AC K1 Na1A 48.0(2) 1_565 2_776 ?
O7W K1 Na1A 98.7(4) . 2_776 ?
O3AA K1 Na1A 47.42(19) 1_565 2_776 ?
O8W K1 Na1A 146.8(4) . 2_776 ?
Pd5 K1 Na1A 64.68(17) 1_565 2_776 ?
Na2 K2 O14W 113.5(6) 2_665 . ?
Na2 K2 O10W 106.7(4) 2_665 . ?
O14W K2 O10W 109.9(7) . . ?
Na2 K2 O9W 119.5(4) 2_665 . ?
O14W K2 O9W 24.8(6) . . ?
O10W K2 O9W 85.4(5) . . ?
Na2 K2 O11W 111.6(4) 2_665 . ?
O14W K2 O11W 89.7(7) . . ?
O10W K2 O11W 21.1(4) . . ?
O9W K2 O11W 64.9(5) . . ?
Na2 K2 O4W 48.0(3) 2_665 . ?
O14W K2 O4W 96.8(6) . . ?
O10W K2 O4W 150.1(4) . . ?
O9W K2 O4W 119.5(4) . . ?
O11W K2 O4W 159.5(4) . . ?
Na2 K2 O4AA 95.8(3) 2_665 . ?
O14W K2 O4AA 131.0(6) . . ?
O10W K2 O4AA 97.0(4) . . ?
O9W K2 O4AA 142.4(4) . . ?
O11W K2 O4AA 115.9(4) . . ?
O4W K2 O4AA 73.9(2) . . ?
Na2 K2 Pd6 118.2(3) 2_665 . ?
O14W K2 Pd6 97.0(6) . . ?
O10W K2 Pd6 111.3(3) . . ?
O9W K2 Pd6 110.5(4) . . ?
O11W K2 Pd6 121.4(4) . . ?
O4W K2 Pd6 77.3(2) . . ?
O4AA K2 Pd6 34.14(11) . . ?
Na2 K2 Pd2 148.0(3) 2_665 2_666 ?
O14W K2 Pd2 98.5(6) . 2_666 ?
O10W K2 Pd2 60.7(3) . 2_666 ?
O9W K2 Pd2 90.0(3) . 2_666 ?
O11W K2 Pd2 68.0(3) . 2_666 ?
O4W K2 Pd2 129.6(2) . 2_666 ?
O4AA K2 Pd2 59.97(13) . 2_666 ?
Pd6 K2 Pd2 53.42(7) . 2_666 ?
Na2 K2 Na2 106.3(3) 2_665 . ?
O14W K2 Na2 57.7(6) . . ?
O10W K2 Na2 57.2(4) . . ?
O9W K2 Na2 34.1(4) . . ?
O11W K2 Na2 36.4(4) . . ?
O4W K2 Na2 136.4(3) . . ?
O4AA K2 Na2 149.7(2) . . ?
Pd6 K2 Na2 135.2(2) . . ?
Pd2 K2 Na2 91.35(16) 2_666 . ?
Na2 K2 K2 72.0(3) 2_665 2_665 ?
O14W K2 K2 72.8(6) . 2_665 ?
O10W K2 K2 68.4(3) . 2_665 ?
O9W K2 K2 57.9(3) . 2_665 ?
O11W K2 K2 54.4(3) . 2_665 ?
O4W K2 K2 109.0(2) . 2_665 ?
O4AA K2 K2 156.1(3) . 2_665 ?
Pd6 K2 K2 168.3(3) . 2_665 ?
Pd2 K2 K2 121.37(19) 2_666 2_665 ?
Na2 K2 K2 34.23(16) . 2_665 ?
Na1A Na1 O1W 66.0(5) . . ?
Na1A Na1 O3W 19.1(4) . . ?
O1W Na1 O3W 85.0(5) . . ?
Na1A Na1 O3AC 96.9(4) . . ?
O1W Na1 O3AC 98.8(3) . . ?
O3W Na1 O3AC 96.5(4) . . ?
Na1A Na1 O5W 117.4(6) . . ?
O1W Na1 O5W 99.0(4) . . ?
O3W Na1 O5W 114.5(5) . . ?
O3AC Na1 O5W 145.4(5) . . ?
Na1A Na1 O2AC 105.8(5) . . ?
O1W Na1 O2AC 169.0(4) . . ?
O3W Na1 O2AC 87.2(5) . . ?
O3AC Na1 O2AC 74.5(2) . . ?
O5W Na1 O2AC 91.2(4) . . ?
Na1A Na1 O14W 157.4(7) . . ?
O1W Na1 O14W 95.0(6) . . ?
O3W Na1 O14W 169.5(7) . . ?
O3AC Na1 O14W 73.1(6) . . ?
O5W Na1 O14W 75.9(7) . . ?
O2AC Na1 O14W 91.3(6) . . ?
Na1A Na1 Pd4 115.7(4) . . ?
O1W Na1 Pd4 136.7(3) . . ?
O3W Na1 Pd4 103.7(4) . . ?
O3AC Na1 Pd4 38.72(15) . . ?
O5W Na1 Pd4 114.5(4) . . ?
O2AC Na1 Pd4 38.79(16) . . ?
O14W Na1 Pd4 69.3(5) . . ?
O3W Na1A Na1 114.5(14) . . ?
O3W Na1A O1W 174.2(15) . . ?
Na1 Na1A O1W 65.6(5) . . ?
O3W Na1A O17W 53.0(15) . 2_776 ?
Na1 Na1A O17W 139.7(8) . 2_776 ?
O1W Na1A O17W 122.8(7) . 2_776 ?
O3W Na1A O4AC 104.7(15) . 2_766 ?
Na1 Na1A O4AC 138.6(6) . 2_766 ?
O1W Na1A O4AC 74.1(4) . 2_766 ?
O17W Na1A O4AC 59.5(7) 2_776 2_766 ?
O3W Na1A O3AA 72.1(12) . 2_766 ?
Na1 Na1A O3AA 148.1(6) . 2_766 ?
O1W Na1A O3AA 111.1(5) . 2_766 ?
O17W Na1A O3AA 70.5(7) 2_776 2_766 ?
O4AC Na1A O3AA 56.9(3) 2_766 2_766 ?
O3W Na1A K1 55.0(13) . 2_776 ?
Na1 Na1A K1 155.2(5) . 2_776 ?
O1W Na1A K1 122.4(4) . 2_776 ?
O17W Na1A K1 15.5(6) 2_776 2_776 ?
O4AC Na1A K1 51.1(2) 2_766 2_776 ?
O3AA Na1A K1 55.2(3) 2_766 2_776 ?
O9W Na2 O6W 85.6(6) . . ?
O9W Na2 O4W 177.7(7) . 2_665 ?
O6W Na2 O4W 95.2(6) . 2_665 ?
O9W Na2 K2 97.7(5) . 2_665 ?
O6W Na2 K2 165.2(6) . 2_665 ?
O4W Na2 K2 82.0(4) 2_665 2_665 ?
O9W Na2 O13W 91.3(8) . 2_665 ?
O6W Na2 O13W 77.1(7) . 2_665 ?
O4W Na2 O13W 91.0(7) 2_665 2_665 ?
K2 Na2 O13W 88.4(6) 2_665 2_665 ?
O9W Na2 O11W 84.0(7) . . ?
O6W Na2 O11W 105.7(6) . . ?
O4W Na2 O11W 93.7(6) 2_665 . ?
K2 Na2 O11W 89.1(5) 2_665 . ?
O13W Na2 O11W 174.3(8) 2_665 . ?
O9W Na2 K2 45.4(5) . . ?
O6W Na2 K2 117.5(5) . . ?
O4W Na2 K2 132.6(5) 2_665 . ?
K2 Na2 K2 73.7(3) 2_665 . ?
O13W Na2 K2 127.5(6) 2_665 . ?
O11W Na2 K2 46.8(4) . . ?
Na1 O1W Na1A 48.5(4) . . ?
Na1A O3W Na1 46.4(12) . . ?
Na2 O4W K2 50.0(3) 2_665 . ?
K1 O8W K1 123.5(6) 2_676 . ?
O14W O9W Na2 152.8(17) . . ?
O14W O9W K2 62.9(14) . . ?
Na2 O9W K2 100.5(6) . . ?
O11W O10W K2 85.4(13) . . ?
O10W O11W Na2 165.2(16) . . ?
O10W O11W K2 73.6(12) . . ?
Na2 O11W K2 96.8(6) . . ?
O9W O14W K2 92.2(15) . . ?
O9W O14W Na1 146.2(18) . . ?
K2 O14W Na1 121.5(10) . . ?
K1 O17W Na1A 128.6(18) . 2_776 ?

loop_
_geom_bond_atom_site_label_1
_geom_bond_atom_site_label_2
_geom_bond_distance
_geom_bond_site_symmetry_2
_geom_bond_publ_flag
Pd1 O17 2.244(5) . ?
Pd1 O17 2.244(5) 2_666 ?
Pd1 O12A 2.284(5) . ?
Pd1 O12A 2.284(5) 2_666 ?
Pd1 O13A 2.364(6) . ?
Pd1 O13A 2.364(6) 2_666 ?
Pd1 O12B 2.437(7) . ?
Pd1 O12B 2.437(7) 2_666 ?
Pd2 O12B 1.968(6) . ?
Pd2 O12A 1.979(5) . ?
Pd2 O1AA 2.037(5) . ?
Pd2 O4AB 2.042(6) . ?
Pd2 K2 3.924(5) 2_666 ?
Pd3 O13A 1.975(5) . ?
Pd3 O12A 1.995(5) . ?
Pd3 O1AC 2.033(6) . ?
Pd3 O2AB 2.037(6) . ?
Pd4 O13A 1.972(5) . ?
Pd4 O17 1.981(5) . ?
Pd4 O2AC 2.033(6) . ?
Pd4 O3AC 2.035(5) . ?
Pd4 Na1 3.235(5) . ?
Pd5 O12B 1.973(6) . ?
Pd5 O17 1.983(5) . ?
Pd5 O4AC 2.020(6) . ?
Pd5 O3AA 2.042(5) . ?
Pd5 K1 3.559(3) 1_545 ?
Pd6 O13A 1.970(5) . ?
Pd6 O12B 1.972(6) 2_666 ?
Pd6 O4AA 2.037(6) . ?
Pd6 O2AA 2.043(5) . ?
Pd6 K2 3.548(5) . ?
Pd7 O12A 1.982(5) 2_666 ?
Pd7 O17 1.987(5) . ?
Pd7 O1AB 2.038(6) . ?
Pd7 O3AB 2.040(5) . ?
As1 O1AA 1.675(5) . ?
As1 O1AC 1.678(6) . ?
As1 O1AB 1.688(6) 2_666 ?
As1 C112 1.906(9) . ?
As1 C11 1.918(8) . ?
As2 O2AB 1.678(5) . ?
As2 O2AC 1.681(6) . ?
As2 O2AA 1.686(5) . ?
As2 C21 1.892(4) . ?
As3 O3AC 1.678(6) . ?
As3 O3AA 1.683(5) . ?
As3 O3AB 1.688(6) . ?
As3 C31 1.897(4) . ?
As4 O4AB 1.683(6) 2_666 ?
As4 O4AC 1.689(6) 2_666 ?
As4 O4AA 1.692(6) . ?
As4 C41 1.895(4) . ?
O1AB As1 1.688(6) 2_666 ?
O2AC Na1 2.362(8) . ?
O3AA Na1A 2.984(13) 2_766 ?
O3AA K1 3.329(7) 1_545 ?
O3AC Na1 2.303(8) . ?
O4AA K2 3.367(9) . ?
O4AB As4 1.683(6) 2_666 ?
O4AC As4 1.689(6) 2_666 ?
O4AC Na1A 2.976(12) 2_766 ?
O4AC K1 3.115(7) 1_545 ?
O12A Pd7 1.982(5) 2_666 ?
O12B Pd6 1.972(6) 2_666 ?
C11 C12 1.3900 . ?
C11 C16 1.3900 . ?
C12 C13 1.3900 . ?
C13 C14 1.3900 . ?
C14 C15 1.3900 . ?
C15 C15 1.18(2) 2_777 ?
C15 C16 1.3900 . ?
C15 C16 1.818(19) 2_777 ?
C16 C15 1.82(2) 2_777 ?
C112 C122 1.3900 . ?
C112 C162 1.3900 . ?
C122 C132 1.3900 . ?
C132 C142 1.3900 . ?
C142 C152 1.3900 . ?
C152 C162 1.3900 . ?
C21 C22 1.3900 . ?
C21 C26 1.3900 . ?
C22 C23 1.3900 . ?
C22 H22A 0.9500 . ?
C23 C24 1.3900 . ?
C23 H23A 0.9500 . ?
C24 C25 1.3900 . ?
C24 H24A 0.9500 . ?
C25 C26 1.3900 . ?
C25 H25A 0.9500 . ?
C26 H26A 0.9500 . ?
C31 C32 1.3900 . ?
C31 C36 1.3900 . ?
C32 C33 1.3900 . ?
C32 H32A 0.9500 . ?
C33 C34 1.3900 . ?
C33 H33A 0.9500 . ?
C34 C35 1.3900 . ?
C34 H34A 0.9500 . ?
C35 C36 1.3900 . ?
C35 H35A 0.9500 . ?
C36 H36A 0.9500 . ?
C41 C42 1.3900 . ?
C41 C46 1.3900 . ?
C42 C43 1.3900 . ?
C42 H42A 0.9500 . ?
C43 C44 1.3900 . ?
C43 H43A 0.9500 . ?
C44 C45 1.3900 . ?
C44 H44A 0.9500 . ?
C45 C46 1.3900 . ?
C45 H45A 0.9500 . ?
C46 H46A 0.9500 . ?
K1 O17W 1.36(3) . ?
K1 O2W 1.936(10) . ?
K1 O12W 3.04(2) . ?
K1 O8W 3.10(2) 2_676 ?
K1 O4AC 3.115(7) 1_565 ?
K1 O7W 3.151(17) . ?
K1 O3AA 3.329(7) 1_565 ?
K1 O8W 3.350(19) . ?
K1 Pd5 3.559(3) 1_565 ?
K1 Na1A 3.954(14) 2_776 ?
K2 Na2 2.462(11) 2_665 ?
K2 O14W 2.68(3) . ?
K2 O10W 2.941(17) . ?
K2 O9W 3.013(18) . ?
K2 O11W 3.057(18) . ?
K2 O4W 3.183(13) . ?
K2 Pd2 3.924(5) 2_666 ?
K2 Na2 4.163(12) . ?
K2 K2 4.201(9) 2_665 ?
Na1 Na1A 1.795(14) . ?
Na1 O1W 2.183(10) . ?
Na1 O3W 2.255(16) . ?
Na1 O5W 2.309(14) . ?
Na1 O14W 2.73(3) . ?
Na1A O3W 0.811(16) . ?
Na1A O1W 2.189(16) . ?
Na1A O17W 2.96(3) 2_776 ?
Na1A O4AC 2.976(12) 2_766 ?
Na1A O3AA 2.984(13) 2_766 ?
Na1A K1 3.954(14) 2_776 ?
Na2 O9W 2.374(19) . ?
Na2 O6W 2.384(18) . ?
Na2 O4W 2.388(13) 2_665 ?
Na2 K2 2.462(11) 2_665 ?
Na2 O13W 2.48(3) 2_665 ?
Na2 O11W 2.49(2) . ?
O4W Na2 2.388(13) 2_665 ?
O8W K1 3.10(2) 2_676 ?
O9W O14W 1.27(3) . ?
O10W O11W 1.10(2) . ?
O13W Na2 2.48(3) 2_665 ?
O17W Na1A 2.96(3) 2_776 ?

loop_
_geom_torsion_atom_site_label_1
_geom_torsion_atom_site_label_2
_geom_torsion_atom_site_label_3
_geom_torsion_atom_site_label_4
_geom_torsion
_geom_torsion_site_symmetry_1
_geom_torsion_site_symmetry_2
_geom_torsion_site_symmetry_3
_geom_torsion_site_symmetry_4
_geom_torsion_publ_flag
O1AC As1 O1AA Pd2 -63.6(4) . . . . ?
O1AB As1 O1AA Pd2 64.1(4) 2_666 . . . ?
C112 As1 O1AA Pd2 170.9(5) . . . . ?
C11 As1 O1AA Pd2 -172.6(4) . . . . ?
O12B Pd2 O1AA As1 -55(8) . . . . ?
O12A Pd2 O1AA As1 0.6(4) . . . . ?
O4AB Pd2 O1AA As1 179.5(4) . . . . ?
K2 Pd2 O1AA As1 -110.7(3) 2_666 . . . ?
O12A Pd7 O1AB As1 -1.2(4) 2_666 . . 2_666 ?
O17 Pd7 O1AB As1 61(9) . . . 2_666 ?
O3AB Pd7 O1AB As1 -179.7(4) . . . 2_666 ?
O1AA As1 O1AC Pd3 64.8(5) . . . . ?
O1AB As1 O1AC Pd3 -61.7(5) 2_666 . . . ?
C112 As1 O1AC Pd3 -171.1(5) . . . . ?
C11 As1 O1AC Pd3 173.4(5) . . . . ?
O13A Pd3 O1AC As1 22(14) . . . . ?
O12A Pd3 O1AC As1 -2.5(5) . . . . ?
O2AB Pd3 O1AC As1 178.0(5) . . . . ?
O2AB As2 O2AA Pd6 -62.9(4) . . . . ?
O2AC As2 O2AA Pd6 64.7(4) . . . . ?
C21 As2 O2AA Pd6 -179.3(3) . . . . ?
O13A Pd6 O2AA As2 -1.3(4) . . . . ?
O12B Pd6 O2AA As2 -24(9) 2_666 . . . ?
O4AA Pd6 O2AA As2 179.0(4) . . . . ?
K2 Pd6 O2AA As2 -113.3(3) . . . . ?
O2AC As2 O2AB Pd3 -58.2(4) . . . . ?
O2AA As2 O2AB Pd3 68.3(4) . . . . ?
C21 As2 O2AB Pd3 -176.3(3) . . . . ?
O13A Pd3 O2AB As2 -6.1(4) . . . . ?
O12A Pd3 O2AB As2 6(6) . . . . ?
O1AC Pd3 O2AB As2 174.4(4) . . . . ?
O2AB As2 O2AC Pd4 61.6(4) . . . . ?
O2AA As2 O2AC Pd4 -64.3(4) . . . . ?
C21 As2 O2AC Pd4 -179.9(3) . . . . ?
O2AB As2 O2AC Na1 -153.1(6) . . . . ?
O2AA As2 O2AC Na1 81.0(7) . . . . ?
C21 As2 O2AC Na1 -34.6(7) . . . . ?
O13A Pd4 O2AC As2 0.9(4) . . . . ?
O17 Pd4 O2AC As2 -9(7) . . . . ?
O3AC Pd4 O2AC As2 -179.0(4) . . . . ?
Na1 Pd4 O2AC As2 160.6(5) . . . . ?
O13A Pd4 O2AC Na1 -159.7(3) . . . . ?
O17 Pd4 O2AC Na1 -170(7) . . . . ?
O3AC Pd4 O2AC Na1 20.3(3) . . . . ?
O3AC As3 O3AA Pd5 61.8(4) . . . . ?
O3AB As3 O3AA Pd5 -64.1(4) . . . . ?
C31 As3 O3AA Pd5 -179.7(3) . . . . ?
O3AC As3 O3AA Na1A -94.5(6) . . . 2_766 ?
O3AB As3 O3AA Na1A 139.5(5) . . . 2_766 ?
C31 As3 O3AA Na1A 23.9(6) . . . 2_766 ?
O3AC As3 O3AA K1 156.3(3) . . . 1_545 ?
O3AB As3 O3AA K1 30.3(4) . . . 1_545 ?
C31 As3 O3AA K1 -85.3(3) . . . 1_545 ?
O12B Pd5 O3AA As3 140(11) . . . . ?
O17 Pd5 O3AA As3 1.9(4) . . . . ?
O4AC Pd5 O3AA As3 -178.3(4) . . . . ?
K1 Pd5 O3AA As3 123.3(4) 1_545 . . . ?
O12B Pd5 O3AA Na1A -57(11) . . . 2_766 ?
O17 Pd5 O3AA Na1A 165.1(3) . . . 2_766 ?
O4AC Pd5 O3AA Na1A -15.1(4) . . . 2_766 ?
K1 Pd5 O3AA Na1A -73.5(3) 1_545 . . 2_766 ?
O12B Pd5 O3AA K1 17(11) . . . 1_545 ?
O17 Pd5 O3AA K1 -121.41(17) . . . 1_545 ?
O4AC Pd5 O3AA K1 58.4(2) . . . 1_545 ?
O3AC As3 O3AB Pd7 -64.8(5) . . . . ?
O3AA As3 O3AB Pd7 60.7(5) . . . . ?
C31 As3 O3AB Pd7 177.8(3) . . . . ?
O12A Pd7 O3AB As3 72(8) 2_666 . . . ?
O17 Pd7 O3AB As3 3.3(4) . . . . ?
O1AB Pd7 O3AB As3 -175.3(4) . . . . ?
O3AA As3 O3AC Pd4 -67.4(4) . . . . ?
O3AB As3 O3AC Pd4 58.6(5) . . . . ?
C31 As3 O3AC Pd4 174.3(3) . . . . ?
O3AA As3 O3AC Na1 154.3(5) . . . . ?
O3AB As3 O3AC Na1 -79.7(6) . . . . ?
C31 As3 O3AC Na1 36.0(6) . . . . ?
O13A Pd4 O3AC As3 8(18) . . . . ?
O17 Pd4 O3AC As3 5.7(4) . . . . ?
O2AC Pd4 O3AC As3 -174.7(4) . . . . ?
Na1 Pd4 O3AC As3 -153.7(6) . . . . ?
O13A Pd4 O3AC Na1 162(17) . . . . ?
O17 Pd4 O3AC Na1 159.4(3) . . . . ?
O2AC Pd4 O3AC Na1 -20.9(3) . . . . ?
O4AB As4 O4AA Pd6 -69.1(5) 2_666 . . . ?
O4AC As4 O4AA Pd6 62.3(5) 2_666 . . . ?
C41 As4 O4AA Pd6 173.0(3) . . . . ?
O4AB As4 O4AA K2 14.9(4) 2_666 . . . ?
O4AC As4 O4AA K2 146.2(3) 2_666 . . . ?
C41 As4 O4AA K2 -103.1(3) . . . . ?
O13A Pd6 O4AA As4 10(6) . . . . ?
O12B Pd6 O4AA As4 3.3(4) 2_666 . . . ?
O2AA Pd6 O4AA As4 -177.2(4) . . . . ?
K2 Pd6 O4AA As4 103.6(4) . . . . ?
O13A Pd6 O4AA K2 -94(6) . . . . ?
O12B Pd6 O4AA K2 -100.29(19) 2_666 . . . ?
O2AA Pd6 O4AA K2 79.1(2) . . . . ?
O12B Pd2 O4AB As4 0.7(4) . . . 2_666 ?
O12A Pd2 O4AB As4 -19(4) . . . 2_666 ?
O1AA Pd2 O4AB As4 179.2(4) . . . 2_666 ?
K2 Pd2 O4AB As4 88.8(4) 2_666 . . 2_666 ?
O12B Pd5 O4AC As4 -4.1(4) . . . 2_666 ?
O17 Pd5 O4AC As4 -6(5) . . . 2_666 ?
O3AA Pd5 O4AC As4 176.7(4) . . . 2_666 ?
K1 Pd5 O4AC As4 -119.5(4) 1_545 . . 2_666 ?
O12B Pd5 O4AC Na1A -165.7(4) . . . 2_766 ?
O17 Pd5 O4AC Na1A -168(4) . . . 2_766 ?
O3AA Pd5 O4AC Na1A 15.2(4) . . . 2_766 ?
K1 Pd5 O4AC Na1A 79.0(3) 1_545 . . 2_766 ?
O12B Pd5 O4AC K1 115.3(2) . . . 1_545 ?
O17 Pd5 O4AC K1 113(5) . . . 1_545 ?
O3AA Pd5 O4AC K1 -63.8(2) . . . 1_545 ?
O12B Pd2 O12A Pd7 108.4(3) . . . 2_666 ?
O1AA Pd2 O12A Pd7 -70.1(3) . . . 2_666 ?
O4AB Pd2 O12A Pd7 128(4) . . . 2_666 ?
K2 Pd2 O12A Pd7 21.5(3) 2_666 . . 2_666 ?
O12B Pd2 O12A Pd3 -113.9(3) . . . . ?
O1AA Pd2 O12A Pd3 67.6(3) . . . . ?
O4AB Pd2 O12A Pd3 -94(4) . . . . ?
K2 Pd2 O12A Pd3 159.2(2) 2_666 . . . ?
O12B Pd2 O12A Pd1 -0.2(2) . . . . ?
O1AA Pd2 O12A Pd1 -178.7(2) . . . . ?
O4AB Pd2 O12A Pd1 20(4) . . . . ?
K2 Pd2 O12A Pd1 -87.12(19) 2_666 . . . ?
O13A Pd3 O12A Pd2 113.7(3) . . . . ?
O1AC Pd3 O12A Pd2 -66.8(4) . . . . ?
O2AB Pd3 O12A Pd2 101(6) . . . . ?
O13A Pd3 O12A Pd7 -108.4(3) . . . 2_666 ?
O1AC Pd3 O12A Pd7 71.1(3) . . . 2_666 ?
O2AB Pd3 O12A Pd7 -121(6) . . . 2_666 ?
O13A Pd3 O12A Pd1 -1.1(2) . . . . ?
O1AC Pd3 O12A Pd1 178.4(3) . . . . ?
O2AB Pd3 O12A Pd1 -14(6) . . . . ?
O17 Pd1 O12A Pd2 -60.9(2) . . . . ?
O17 Pd1 O12A Pd2 119.1(2) 2_666 . . . ?
O12A Pd1 O12A Pd2 -46(18) 2_666 . . . ?
O13A Pd1 O12A Pd2 -123.1(2) . . . . ?
O13A Pd1 O12A Pd2 56.9(2) 2_666 . . . ?
O12B Pd1 O12A Pd2 0.17(19) . . . . ?
O12B Pd1 O12A Pd2 -179.83(19) 2_666 . . . ?
O17 Pd1 O12A Pd7 -179.52(19) . . . 2_666 ?
O17 Pd1 O12A Pd7 0.48(19) 2_666 . . 2_666 ?
O12A Pd1 O12A Pd7 -165(18) 2_666 . . 2_666 ?
O13A Pd1 O12A Pd7 118.3(2) . . . 2_666 ?
O13A Pd1 O12A Pd7 -61.7(2) 2_666 . . 2_666 ?
O12B Pd1 O12A Pd7 -118.4(2) . . . 2_666 ?
O12B Pd1 O12A Pd7 61.6(2) 2_666 . . 2_666 ?
O17 Pd1 O12A Pd3 63.2(2) . . . . ?
O17 Pd1 O12A Pd3 -116.8(2) 2_666 . . . ?
O12A Pd1 O12A Pd3 78(18) 2_666 . . . ?
O13A Pd1 O12A Pd3 1.01(18) . . . . ?
O13A Pd1 O12A Pd3 -178.99(18) 2_666 . . . ?
O12B Pd1 O12A Pd3 124.3(3) . . . . ?
O12B Pd1 O12A Pd3 -55.7(3) 2_666 . . . ?
O12A Pd2 O12B Pd6 -108.4(4) . . . 2_666 ?
O1AA Pd2 O12B Pd6 -52(8) . . . 2_666 ?
O4AB Pd2 O12B Pd6 72.7(4) . . . 2_666 ?
K2 Pd2 O12B Pd6 3.0(4) 2_666 . . 2_666 ?
O12A Pd2 O12B Pd5 104.4(4) . . . . ?
O1AA Pd2 O12B Pd5 160(8) . . . . ?
O4AB Pd2 O12B Pd5 -74.4(4) . . . . ?
K2 Pd2 O12B Pd5 -144.2(4) 2_666 . . . ?
O12A Pd2 O12B Pd1 0.2(2) . . . . ?
O1AA Pd2 O12B Pd1 56(8) . . . . ?
O4AB Pd2 O12B Pd1 -178.7(2) . . . . ?
K2 Pd2 O12B Pd1 111.56(19) 2_666 . . . ?
O17 Pd5 O12B Pd2 -103.9(4) . . . . ?
O4AC Pd5 O12B Pd2 76.2(4) . . . . ?
O3AA Pd5 O12B Pd2 118(11) . . . . ?
K1 Pd5 O12B Pd2 134.4(3) 1_545 . . . ?
O17 Pd5 O12B Pd6 108.7(4) . . . 2_666 ?
O4AC Pd5 O12B Pd6 -71.2(4) . . . 2_666 ?
O3AA Pd5 O12B Pd6 -30(11) . . . 2_666 ?
K1 Pd5 O12B Pd6 -12.9(4) 1_545 . . 2_666 ?
O17 Pd5 O12B Pd1 1.4(2) . . . . ?
O4AC Pd5 O12B Pd1 -178.5(2) . . . . ?
O3AA Pd5 O12B Pd1 -137(11) . . . . ?
K1 Pd5 O12B Pd1 -120.25(16) 1_545 . . . ?
O17 Pd1 O12B Pd2 117.3(3) . . . . ?
O17 Pd1 O12B Pd2 -62.7(3) 2_666 . . . ?
O12A Pd1 O12B Pd2 -0.17(18) . . . . ?
O12A Pd1 O12B Pd2 179.83(18) 2_666 . . . ?
O13A Pd1 O12B Pd2 58.1(3) . . . . ?
O13A Pd1 O12B Pd2 -121.9(3) 2_666 . . . ?
O12B Pd1 O12B Pd2 53(37) 2_666 . . . ?
O17 Pd1 O12B Pd6 -121.4(3) . . . 2_666 ?
O17 Pd1 O12B Pd6 58.6(3) 2_666 . . 2_666 ?
O12A Pd1 O12B Pd6 121.1(3) . . . 2_666 ?
O12A Pd1 O12B Pd6 -58.9(3) 2_666 . . 2_666 ?
O13A Pd1 O12B Pd6 179.36(18) . . . 2_666 ?
O13A Pd1 O12B Pd6 -0.64(18) 2_666 . . 2_666 ?
O12B Pd1 O12B Pd6 174(37) 2_666 . . 2_666 ?
O17 Pd1 O12B Pd5 -1.29(19) . . . . ?
O17 Pd1 O12B Pd5 178.71(19) 2_666 . . . ?
O12A Pd1 O12B Pd5 -118.8(3) . . . . ?
O12A Pd1 O12B Pd5 61.2(3) 2_666 . . . ?
O13A Pd1 O12B Pd5 -60.5(3) . . . . ?
O13A Pd1 O12B Pd5 119.5(3) 2_666 . . . ?
O12B Pd1 O12B Pd5 -66(37) 2_666 . . . ?
O12B Pd6 O13A Pd4 109.9(3) 2_666 . . . ?
O4AA Pd6 O13A Pd4 103(6) . . . . ?
O2AA Pd6 O13A Pd4 -69.5(3) . . . . ?
K2 Pd6 O13A Pd4 10.6(4) . . . . ?
O12B Pd6 O13A Pd3 -109.5(3) 2_666 . . . ?
O4AA Pd6 O13A Pd3 -116(6) . . . . ?
O2AA Pd6 O13A Pd3 71.1(3) . . . . ?
K2 Pd6 O13A Pd3 151.2(2) . . . . ?
O12B Pd6 O13A Pd1 0.7(2) 2_666 . . . ?
O4AA Pd6 O13A Pd1 -6(6) . . . . ?
O2AA Pd6 O13A Pd1 -178.7(2) . . . . ?
K2 Pd6 O13A Pd1 -98.55(19) . . . . ?
O17 Pd4 O13A Pd6 -110.3(3) . . . . ?
O2AC Pd4 O13A Pd6 70.1(3) . . . . ?
O3AC Pd4 O13A Pd6 -113(18) . . . . ?
Na1 Pd4 O13A Pd6 48.8(4) . . . . ?
O17 Pd4 O13A Pd3 107.5(3) . . . . ?
O2AC Pd4 O13A Pd3 -72.1(3) . . . . ?
O3AC Pd4 O13A Pd3 105(18) . . . . ?
Na1 Pd4 O13A Pd3 -93.4(3) . . . . ?
O17 Pd4 O13A Pd1 1.15(19) . . . . ?
O2AC Pd4 O13A Pd1 -178.5(2) . . . . ?
O3AC Pd4 O13A Pd1 -2(18) . . . . ?
Na1 Pd4 O13A Pd1 160.29(18) . . . . ?
O12A Pd3 O13A Pd6 113.2(3) . . . . ?
O1AC Pd3 O13A Pd6 88(14) . . . . ?
O2AB Pd3 O13A Pd6 -67.3(3) . . . . ?
O12A Pd3 O13A Pd4 -104.8(3) . . . . ?
O1AC Pd3 O13A Pd4 -130(14) . . . . ?
O2AB Pd3 O13A Pd4 74.6(3) . . . . ?
O12A Pd3 O13A Pd1 1.1(2) . . . . ?
O1AC Pd3 O13A Pd1 -24(14) . . . . ?
O2AB Pd3 O13A Pd1 -179.4(2) . . . . ?
O17 Pd1 O13A Pd6 120.2(2) . . . . ?
O17 Pd1 O13A Pd6 -59.8(2) 2_666 . . . ?
O12A Pd1 O13A Pd6 -123.3(3) . . . . ?
O12A Pd1 O13A Pd6 56.7(3) 2_666 . . . ?
O13A Pd1 O13A Pd6 128(28) 2_666 . . . ?
O12B Pd1 O13A Pd6 179.35(19) . . . . ?
O12B Pd1 O13A Pd6 -0.65(19) 2_666 . . . ?
O17 Pd1 O13A Pd4 -1.07(18) . . . . ?
O17 Pd1 O13A Pd4 178.93(18) 2_666 . . . ?
O12A Pd1 O13A Pd4 115.4(2) . . . . ?
O12A Pd1 O13A Pd4 -64.6(2) 2_666 . . . ?
O13A Pd1 O13A Pd4 7(28) 2_666 . . . ?
O12B Pd1 O13A Pd4 58.1(2) . . . . ?
O12B Pd1 O13A Pd4 -121.9(2) 2_666 . . . ?
O17 Pd1 O13A Pd3 -117.5(2) . . . . ?
O17 Pd1 O13A Pd3 62.5(2) 2_666 . . . ?
O12A Pd1 O13A Pd3 -1.02(18) . . . . ?
O12A Pd1 O13A Pd3 178.99(18) 2_666 . . . ?
O13A Pd1 O13A Pd3 -109(28) 2_666 . . . ?
O12B Pd1 O13A Pd3 -58.4(3) . . . . ?
O12B Pd1 O13A Pd3 121.6(3) 2_666 . . . ?
O13A Pd4 O17 Pd5 -115.4(3) . . . . ?
O2AC Pd4 O17 Pd5 -105(7) . . . . ?
O3AC Pd4 O17 Pd5 64.5(3) . . . . ?
Na1 Pd4 O17 Pd5 85.2(3) . . . . ?
O13A Pd4 O17 Pd7 108.1(3) . . . . ?
O2AC Pd4 O17 Pd7 118(7) . . . . ?
O3AC Pd4 O17 Pd7 -71.9(3) . . . . ?
Na1 Pd4 O17 Pd7 -51.2(4) . . . . ?
O13A Pd4 O17 Pd1 -1.2(2) . . . . ?
O2AC Pd4 O17 Pd1 9(7) . . . . ?
O3AC Pd4 O17 Pd1 178.7(2) . . . . ?
Na1 Pd4 O17 Pd1 -160.56(17) . . . . ?
O12B Pd5 O17 Pd4 112.4(3) . . . . ?
O4AC Pd5 O17 Pd4 115(5) . . . . ?
O3AA Pd5 O17 Pd4 -68.5(3) . . . . ?
K1 Pd5 O17 Pd4 -133.9(2) 1_545 . . . ?
O12B Pd5 O17 Pd7 -111.3(3) . . . . ?
O4AC Pd5 O17 Pd7 -109(5) . . . . ?
O3AA Pd5 O17 Pd7 67.8(3) . . . . ?
K1 Pd5 O17 Pd7 2.4(3) 1_545 . . . ?
O12B Pd5 O17 Pd1 -1.5(2) . . . . ?
O4AC Pd5 O17 Pd1 1(5) . . . . ?
O3AA Pd5 O17 Pd1 177.6(2) . . . . ?
K1 Pd5 O17 Pd1 112.18(17) 1_545 . . . ?
O12A Pd7 O17 Pd4 -111.5(3) 2_666 . . . ?
O1AB Pd7 O17 Pd4 -174(65) . . . . ?
O3AB Pd7 O17 Pd4 67.0(3) . . . . ?
O12A Pd7 O17 Pd5 111.1(3) 2_666 . . . ?
O1AB Pd7 O17 Pd5 49(9) . . . . ?
O3AB Pd7 O17 Pd5 -70.4(3) . . . . ?
O12A Pd7 O17 Pd1 -0.5(2) 2_666 . . . ?
O1AB Pd7 O17 Pd1 -63(9) . . . . ?
O3AB Pd7 O17 Pd1 178.0(3) . . . . ?
O17 Pd1 O17 Pd4 26(10) 2_666 . . . ?
O12A Pd1 O17 Pd4 -61.1(2) . . . . ?
O12A Pd1 O17 Pd4 118.9(2) 2_666 . . . ?
O13A Pd1 O17 Pd4 1.08(18) . . . . ?
O13A Pd1 O17 Pd4 -178.92(18) 2_666 . . . ?
O12B Pd1 O17 Pd4 -121.3(2) . . . . ?
O12B Pd1 O17 Pd4 58.7(2) 2_666 . . . ?
O17 Pd1 O17 Pd5 149(10) 2_666 . . . ?
O12A Pd1 O17 Pd5 61.5(3) . . . . ?
O12A Pd1 O17 Pd5 -118.5(3) 2_666 . . . ?
O13A Pd1 O17 Pd5 123.6(3) . . . . ?
O13A Pd1 O17 Pd5 -56.4(3) 2_666 . . . ?
O12B Pd1 O17 Pd5 1.31(19) . . . . ?
O12B Pd1 O17 Pd5 -178.69(19) 2_666 . . . ?
O17 Pd1 O17 Pd7 -92(10) 2_666 . . . ?
O12A Pd1 O17 Pd7 -179.51(19) . . . . ?
O12A Pd1 O17 Pd7 0.49(19) 2_666 . . . ?
O13A Pd1 O17 Pd7 -117.4(2) . . . . ?
O13A Pd1 O17 Pd7 62.6(2) 2_666 . . . ?
O12B Pd1 O17 Pd7 120.3(3) . . . . ?
O12B Pd1 O17 Pd7 -59.7(3) 2_666 . . . ?
O1AA As1 C11 C12 -82.7(7) . . . . ?
O1AC As1 C11 C12 160.4(7) . . . . ?
O1AB As1 C11 C12 37.3(8) 2_666 . . . ?
C112 As1 C11 C12 35.0(15) . . . . ?
O1AA As1 C11 C16 92.8(7) . . . . ?
O1AC As1 C11 C16 -24.2(8) . . . . ?
O1AB As1 C11 C16 -147.3(7) 2_666 . . . ?
C112 As1 C11 C16 -150(2) . . . . ?
C16 C11 C12 C13 0.0 . . . . ?
As1 C11 C12 C13 175.5(9) . . . . ?
C11 C12 C13 C14 0.0 . . . . ?
C12 C13 C14 C15 0.0 . . . . ?
C13 C14 C15 C15 -127(3) . . . 2_777 ?
C13 C14 C15 C16 0.0 . . . . ?
C13 C14 C15 C16 -158.9(17) . . . 2_777 ?
C15 C15 C16 C11 146(2) 2_777 . . . ?
C14 C15 C16 C11 0.0 . . . . ?
C16 C15 C16 C11 146(3) 2_777 . . . ?
C14 C15 C16 C15 -146(2) . . . 2_777 ?
C16 C15 C16 C15 0.0(10) 2_777 . . 2_777 ?
C12 C11 C16 C15 0.0 . . . . ?
As1 C11 C16 C15 -175.4(9) . . . . ?
C12 C11 C16 C15 43(2) . . . 2_777 ?
As1 C11 C16 C15 -133(2) . . . 2_777 ?
O1AA As1 C112 C122 -18.0(9) . . . . ?
O1AC As1 C112 C122 -144.0(7) . . . . ?
O1AB As1 C112 C122 97.2(8) 2_666 . . . ?
C11 As1 C112 C122 -84.8(18) . . . . ?
O1AA As1 C112 C162 163.0(7) . . . . ?
O1AC As1 C112 C162 36.9(8) . . . . ?
O1AB As1 C112 C162 -81.8(7) 2_666 . . . ?
C11 As1 C112 C162 96.2(19) . . . . ?
C162 C112 C122 C132 0.0 . . . . ?
As1 C112 C122 C132 -179.0(10) . . . . ?
C112 C122 C132 C142 0.0 . . . . ?
C122 C132 C142 C152 0.0 . . . . ?
C132 C142 C152 C162 0.0 . . . . ?
C142 C152 C162 C112 0.0 . . . . ?
C122 C112 C162 C152 0.0 . . . . ?
As1 C112 C162 C152 179.0(10) . . . . ?
O2AB As2 C21 C22 -73.2(4) . . . . ?
O2AC As2 C21 C22 164.4(4) . . . . ?
O2AA As2 C21 C22 45.1(4) . . . . ?
O2AB As2 C21 C26 104.9(4) . . . . ?
O2AC As2 C21 C26 -17.6(5) . . . . ?
O2AA As2 C21 C26 -136.9(4) . . . . ?
C26 C21 C22 C23 0.0 . . . . ?
As2 C21 C22 C23 178.1(4) . . . . ?
C21 C22 C23 C24 0.0 . . . . ?
C22 C23 C24 C25 0.0 . . . . ?
C23 C24 C25 C26 0.0 . . . . ?
C24 C25 C26 C21 0.0 . . . . ?
C22 C21 C26 C25 0.0 . . . . ?
As2 C21 C26 C25 -178.0(4) . . . . ?
O3AC As3 C31 C32 68.4(4) . . . . ?
O3AA As3 C31 C32 -51.9(4) . . . . ?
O3AB As3 C31 C32 -171.7(4) . . . . ?
O3AC As3 C31 C36 -109.0(4) . . . . ?
O3AA As3 C31 C36 130.7(4) . . . . ?
O3AB As3 C31 C36 10.9(5) . . . . ?
C36 C31 C32 C33 0.0 . . . . ?
As3 C31 C32 C33 -177.4(5) . . . . ?
C31 C32 C33 C34 0.0 . . . . ?
C32 C33 C34 C35 0.0 . . . . ?
C33 C34 C35 C36 0.0 . . . . ?
C34 C35 C36 C31 0.0 . . . . ?
C32 C31 C36 C35 0.0 . . . . ?
As3 C31 C36 C35 177.4(4) . . . . ?
O4AB As4 C41 C42 174.1(5) 2_666 . . . ?
O4AC As4 C41 C42 53.4(5) 2_666 . . . ?
O4AA As4 C41 C42 -65.1(5) . . . . ?
O4AB As4 C41 C46 0.2(5) 2_666 . . . ?
O4AC As4 C41 C46 -120.5(5) 2_666 . . . ?
O4AA As4 C41 C46 121.0(5) . . . . ?
C46 C41 C42 C43 0.0 . . . . ?
As4 C41 C42 C43 -173.9(5) . . . . ?
C41 C42 C43 C44 0.0 . . . . ?
C42 C43 C44 C45 0.0 . . . . ?
C43 C44 C45 C46 0.0 . . . . ?
C44 C45 C46 C41 0.0 . . . . ?
C42 C41 C46 C45 0.0 . . . . ?
As4 C41 C46 C45 173.9(5) . . . . ?
As4 O4AA K2 Na2 114.6(3) . . . 2_665 ?
Pd6 O4AA K2 Na2 -134.1(3) . . . 2_665 ?
As4 O4AA K2 O14W -117.2(8) . . . . ?
Pd6 O4AA K2 O14W -5.9(8) . . . . ?
As4 O4AA K2 O10W 6.9(4) . . . . ?
Pd6 O4AA K2 O10W 118.2(4) . . . . ?
As4 O4AA K2 O9W -84.6(7) . . . . ?
Pd6 O4AA K2 O9W 26.7(7) . . . . ?
As4 O4AA K2 O11W -2.9(5) . . . . ?
Pd6 O4AA K2 O11W 108.5(4) . . . . ?
As4 O4AA K2 O4W 157.7(3) . . . . ?
Pd6 O4AA K2 O4W -90.9(3) . . . . ?
As4 O4AA K2 Pd6 -111.3(3) . . . . ?
As4 O4AA K2 Pd2 -43.3(2) . . . 2_666 ?
Pd6 O4AA K2 Pd2 68.03(14) . . . 2_666 ?
As4 O4AA K2 Na2 -22.4(6) . . . . ?
Pd6 O4AA K2 Na2 88.9(5) . . . . ?
As4 O4AA K2 K2 57.1(7) . . . 2_665 ?
Pd6 O4AA K2 K2 168.4(6) . . . 2_665 ?
O13A Pd6 K2 Na2 -128.6(4) . . . 2_665 ?
O12B Pd6 K2 Na2 141.4(4) 2_666 . . 2_665 ?
O4AA Pd6 K2 Na2 54.1(4) . . . 2_665 ?
O2AA Pd6 K2 Na2 -40.1(4) . . . 2_665 ?
O13A Pd6 K2 O14W -7.2(6) . . . . ?
O12B Pd6 K2 O14W -97.2(6) 2_666 . . . ?
O4AA Pd6 K2 O14W 175.5(6) . . . . ?
O2AA Pd6 K2 O14W 81.3(6) . . . . ?
O13A Pd6 K2 O10W 107.4(4) . . . . ?
O12B Pd6 K2 O10W 17.4(4) 2_666 . . . ?
O4AA Pd6 K2 O10W -69.9(4) . . . . ?
O2AA Pd6 K2 O10W -164.1(4) . . . . ?
O13A Pd6 K2 O9W 14.3(4) . . . . ?
O12B Pd6 K2 O9W -75.7(4) 2_666 . . . ?
O4AA Pd6 K2 O9W -163.0(4) . . . . ?
O2AA Pd6 K2 O9W 102.8(4) . . . . ?
O13A Pd6 K2 O11W 86.7(5) . . . . ?
O12B Pd6 K2 O11W -3.3(5) 2_666 . . . ?
O4AA Pd6 K2 O11W -90.6(5) . . . . ?
O2AA Pd6 K2 O11W 175.2(5) . . . . ?
O13A Pd6 K2 O4W -102.7(3) . . . . ?
O12B Pd6 K2 O4W 167.3(3) 2_666 . . . ?
O4AA Pd6 K2 O4W 80.0(3) . . . . ?
O2AA Pd6 K2 O4W -14.2(3) . . . . ?
O13A Pd6 K2 O4AA 177.3(3) . . . . ?
O12B Pd6 K2 O4AA 87.3(3) 2_666 . . . ?
O2AA Pd6 K2 O4AA -94.2(2) . . . . ?
O13A Pd6 K2 Pd2 88.2(2) . . . 2_666 ?
O12B Pd6 K2 Pd2 -1.8(2) 2_666 . . 2_666 ?
O4AA Pd6 K2 Pd2 -89.10(19) . . . 2_666 ?
O2AA Pd6 K2 Pd2 176.67(17) . . . 2_666 ?
O13A Pd6 K2 Na2 43.0(4) . . . . ?
O12B Pd6 K2 Na2 -47.0(4) 2_666 . . . ?
O4AA Pd6 K2 Na2 -134.3(4) . . . . ?
O2AA Pd6 K2 Na2 131.5(3) . . . . ?
O13A Pd6 K2 K2 21.0(13) . . . 2_665 ?
O12B Pd6 K2 K2 -69.0(12) 2_666 . . 2_665 ?
O4AA Pd6 K2 K2 -156.2(13) . . . 2_665 ?
O2AA Pd6 K2 K2 109.5(12) . . . 2_665 ?
As3 O3AC Na1 Na1A -93.7(7) . . . . ?
Pd4 O3AC Na1 Na1A 123.1(5) . . . . ?
As3 O3AC Na1 O1W -27.1(7) . . . . ?
Pd4 O3AC Na1 O1W -170.3(4) . . . . ?
As3 O3AC Na1 O3W -113.0(7) . . . . ?
Pd4 O3AC Na1 O3W 103.9(5) . . . . ?
As3 O3AC Na1 O5W 93.1(8) . . . . ?
Pd4 O3AC Na1 O5W -50.0(8) . . . . ?
As3 O3AC Na1 O2AC 161.8(6) . . . . ?
Pd4 O3AC Na1 O2AC 18.6(3) . . . . ?
As3 O3AC Na1 O14W 65.5(8) . . . . ?
Pd4 O3AC Na1 O14W -77.7(6) . . . . ?
As3 O3AC Na1 Pd4 143.2(7) . . . . ?
As2 O2AC Na1 Na1A 99.5(7) . . . . ?
Pd4 O2AC Na1 Na1A -111.5(4) . . . . ?
As2 O2AC Na1 O1W 139.2(17) . . . . ?
Pd4 O2AC Na1 O1W -72(2) . . . . ?
As2 O2AC Na1 O3W 94.9(7) . . . . ?
Pd4 O2AC Na1 O3W -116.1(4) . . . . ?
As2 O2AC Na1 O3AC -167.5(7) . . . . ?
Pd4 O2AC Na1 O3AC -18.6(3) . . . . ?
As2 O2AC Na1 O5W -19.5(8) . . . . ?
Pd4 O2AC Na1 O5W 129.5(5) . . . . ?
As2 O2AC Na1 O14W -95.5(8) . . . . ?
Pd4 O2AC Na1 O14W 53.5(6) . . . . ?
As2 O2AC Na1 Pd4 -149.0(8) . . . . ?
O13A Pd4 Na1 Na1A 113.1(5) . . . . ?
O17 Pd4 Na1 Na1A -97.2(5) . . . . ?
O2AC Pd4 Na1 Na1A 83.3(6) . . . . ?
O3AC Pd4 Na1 Na1A -67.3(5) . . . . ?
O13A Pd4 Na1 O1W -165.5(5) . . . . ?
O17 Pd4 Na1 O1W -15.8(6) . . . . ?
O2AC Pd4 Na1 O1W 164.7(6) . . . . ?
O3AC Pd4 Na1 O1W 14.1(5) . . . . ?
O13A Pd4 Na1 O3W 97.2(4) . . . . ?
O17 Pd4 Na1 O3W -113.1(4) . . . . ?
O2AC Pd4 Na1 O3W 67.4(4) . . . . ?
O3AC Pd4 Na1 O3W -83.2(4) . . . . ?
O13A Pd4 Na1 O3AC -179.6(4) . . . . ?
O17 Pd4 Na1 O3AC -29.9(4) . . . . ?
O2AC Pd4 Na1 O3AC 150.6(4) . . . . ?
O13A Pd4 Na1 O5W -28.2(6) . . . . ?
O17 Pd4 Na1 O5W 121.5(5) . . . . ?
O2AC Pd4 Na1 O5W -58.0(5) . . . . ?
O3AC Pd4 Na1 O5W 151.4(6) . . . . ?
O13A Pd4 Na1 O2AC 29.8(4) . . . . ?
O17 Pd4 Na1 O2AC 179.5(3) . . . . ?
O3AC Pd4 Na1 O2AC -150.6(4) . . . . ?
O13A Pd4 Na1 O14W -91.0(6) . . . . ?
O17 Pd4 Na1 O14W 58.8(6) . . . . ?
O2AC Pd4 Na1 O14W -120.7(7) . . . . ?
O3AC Pd4 Na1 O14W 88.7(7) . . . . ?
O1W Na1 Na1A O3W 173.6(17) . . . . ?
O3AC Na1 Na1A O3W -89.8(16) . . . . ?
O5W Na1 Na1A O3W 85.8(16) . . . . ?
O2AC Na1 Na1A O3W -14.0(17) . . . . ?
O14W Na1 Na1A O3W -151.9(19) . . . . ?
Pd4 Na1 Na1A O3W -54.3(17) . . . . ?
O3W Na1 Na1A O1W -173.6(17) . . . . ?
O3AC Na1 Na1A O1W 96.5(4) . . . . ?
O5W Na1 Na1A O1W -87.8(5) . . . . ?
O2AC Na1 Na1A O1W 172.4(4) . . . . ?
O14W Na1 Na1A O1W 34.5(18) . . . . ?
Pd4 Na1 Na1A O1W 132.1(4) . . . . ?
O1W Na1 Na1A O17W 112.6(12) . . . 2_776 ?
O3W Na1 Na1A O17W -61.0(18) . . . 2_776 ?
O3AC Na1 Na1A O17W -150.8(12) . . . 2_776 ?
O5W Na1 Na1A O17W 24.8(14) . . . 2_776 ?
O2AC Na1 Na1A O17W -75.0(12) . . . 2_776 ?
O14W Na1 Na1A O17W 147.2(18) . . . 2_776 ?
Pd4 Na1 Na1A O17W -115.3(11) . . . 2_776 ?
O1W Na1 Na1A O4AC 14.0(7) . . . 2_766 ?
O3W Na1 Na1A O4AC -160(2) . . . 2_766 ?
O3AC Na1 Na1A O4AC 110.5(7) . . . 2_766 ?
O5W Na1 Na1A O4AC -73.8(9) . . . 2_766 ?
O2AC Na1 Na1A O4AC -173.6(6) . . . 2_766 ?
O14W Na1 Na1A O4AC 49(2) . . . 2_766 ?
Pd4 Na1 Na1A O4AC 146.1(6) . . . 2_766 ?
O1W Na1 Na1A O3AA -91.0(11) . . . 2_766 ?
O3W Na1 Na1A O3AA 95.4(18) . . . 2_766 ?
O3AC Na1 Na1A O3AA 5.6(12) . . . 2_766 ?
O5W Na1 Na1A O3AA -178.8(9) . . . 2_766 ?
O2AC Na1 Na1A O3AA 81.4(11) . . . 2_766 ?
O14W Na1 Na1A O3AA -56(2) . . . 2_766 ?
Pd4 Na1 Na1A O3AA 41.1(13) . . . 2_766 ?
O1W Na1 Na1A K1 114.8(12) . . . 2_776 ?
O3W Na1 Na1A K1 -58.8(17) . . . 2_776 ?
O3AC Na1 Na1A K1 -148.7(11) . . . 2_776 ?
O5W Na1 Na1A K1 27.0(15) . . . 2_776 ?
O2AC Na1 Na1A K1 -72.9(12) . . . 2_776 ?
O14W Na1 Na1A K1 149.3(16) . . . 2_776 ?
Pd4 Na1 Na1A K1 -113.1(11) . . . 2_776 ?
Na2 K2 Na2 O9W 119.0(7) 2_665 . . . ?
O14W K2 Na2 O9W 11.2(9) . . . . ?
O10W K2 Na2 O9W -141.3(7) . . . . ?
O11W K2 Na2 O9W -136.5(9) . . . . ?
O4W K2 Na2 O9W 73.8(7) . . . . ?
O4AA K2 Na2 O9W -106.0(8) . . . . ?
Pd6 K2 Na2 O9W -53.3(7) . . . . ?
Pd2 K2 Na2 O9W -88.0(6) 2_666 . . . ?
K2 K2 Na2 O9W 119.0(7) 2_665 . . . ?
Na2 K2 Na2 O6W 169.5(7) 2_665 . . . ?
O14W K2 Na2 O6W 61.7(8) . . . . ?
O10W K2 Na2 O6W -90.8(6) . . . . ?
O9W K2 Na2 O6W 50.5(8) . . . . ?
O11W K2 Na2 O6W -86.0(8) . . . . ?
O4W K2 Na2 O6W 124.3(6) . . . . ?
O4AA K2 Na2 O6W -55.5(8) . . . . ?
Pd6 K2 Na2 O6W -2.7(7) . . . . ?
Pd2 K2 Na2 O6W -37.5(6) 2_666 . . . ?
K2 K2 Na2 O6W 169.5(7) 2_665 . . . ?
Na2 K2 Na2 O4W -62.3(5) 2_665 . . 2_665 ?
O14W K2 Na2 O4W -170.1(9) . . . 2_665 ?
O10W K2 Na2 O4W 37.4(6) . . . 2_665 ?
O9W K2 Na2 O4W 178.7(9) . . . 2_665 ?
O11W K2 Na2 O4W 42.2(7) . . . 2_665 ?
O4W K2 Na2 O4W -107.5(6) . . . 2_665 ?
O4AA K2 Na2 O4W 72.7(8) . . . 2_665 ?
Pd6 K2 Na2 O4W 125.4(5) . . . 2_665 ?
Pd2 K2 Na2 O4W 90.7(5) 2_666 . . 2_665 ?
K2 K2 Na2 O4W -62.3(5) 2_665 . . 2_665 ?
Na2 K2 Na2 K2 0.0 2_665 . . 2_665 ?
O14W K2 Na2 K2 -107.8(7) . . . 2_665 ?
O10W K2 Na2 K2 99.7(5) . . . 2_665 ?
O9W K2 Na2 K2 -119.0(7) . . . 2_665 ?
O11W K2 Na2 K2 104.5(6) . . . 2_665 ?
O4W K2 Na2 K2 -45.2(4) . . . 2_665 ?
O4AA K2 Na2 K2 135.0(6) . . . 2_665 ?
Pd6 K2 Na2 K2 -172.3(4) . . . 2_665 ?
Pd2 K2 Na2 K2 153.0(3) 2_666 . . 2_665 ?
Na2 K2 Na2 O13W 74.9(8) 2_665 . . 2_665 ?
O14W K2 Na2 O13W -33.0(10) . . . 2_665 ?
O10W K2 Na2 O13W 174.5(9) . . . 2_665 ?
O9W K2 Na2 O13W -44.1(9) . . . 2_665 ?
O11W K2 Na2 O13W 179.4(10) . . . 2_665 ?
O4W K2 Na2 O13W 29.7(9) . . . 2_665 ?
O4AA K2 Na2 O13W -150.1(8) . . . 2_665 ?
Pd6 K2 Na2 O13W -97.4(8) . . . 2_665 ?
Pd2 K2 Na2 O13W -132.2(8) 2_666 . . 2_665 ?
K2 K2 Na2 O13W 74.9(8) 2_665 . . 2_665 ?
Na2 K2 Na2 O11W -104.5(6) 2_665 . . . ?
O14W K2 Na2 O11W 147.7(9) . . . . ?
O10W K2 Na2 O11W -4.8(7) . . . . ?
O9W K2 Na2 O11W 136.5(9) . . . . ?
O4W K2 Na2 O11W -149.7(7) . . . . ?
O4AA K2 Na2 O11W 30.5(8) . . . . ?
Pd6 K2 Na2 O11W 83.2(6) . . . . ?
Pd2 K2 Na2 O11W 48.5(6) 2_666 . . . ?
K2 K2 Na2 O11W -104.5(6) 2_665 . . . ?
O3W Na1 O1W Na1A 2.1(5) . . . . ?
O3AC Na1 O1W Na1A -93.7(5) . . . . ?
O5W Na1 O1W Na1A 116.1(6) . . . . ?
O2AC Na1 O1W Na1A -42(2) . . . . ?
O14W Na1 O1W Na1A -167.4(7) . . . . ?
Pd4 Na1 O1W Na1A -102.6(6) . . . . ?
O3W Na1A O1W Na1 -92(16) . . . . ?
O17W Na1A O1W Na1 -134.7(10) 2_776 . . . ?
O4AC Na1A O1W Na1 -170.4(5) 2_766 . . . ?
O3AA Na1A O1W Na1 145.5(6) 2_766 . . . ?
K1 Na1A O1W Na1 -153.2(6) 2_776 . . . ?
O1W Na1A O3W Na1 89(16) . . . . ?
O17W Na1A O3W Na1 134.9(11) 2_776 . . . ?
O4AC Na1A O3W Na1 166.2(14) 2_766 . . . ?
O3AA Na1A O3W Na1 -146.4(8) 2_766 . . . ?
K1 Na1A O3W Na1 154.0(5) 2_776 . . . ?
O1W Na1 O3W Na1A -5.8(15) . . . . ?
O3AC Na1 O3W Na1A 92.4(16) . . . . ?
O5W Na1 O3W Na1A -103.5(15) . . . . ?
O2AC Na1 O3W Na1A 166.5(16) . . . . ?
O14W Na1 O3W Na1A 84(4) . . . . ?
Pd4 Na1 O3W Na1A 131.1(16) . . . . ?
O14W K2 O4W Na2 115.6(7) . . . 2_665 ?
O10W K2 O4W Na2 -38.0(9) . . . 2_665 ?
O9W K2 O4W Na2 104.7(6) . . . 2_665 ?
O11W K2 O4W Na2 8.0(14) . . . 2_665 ?
O4AA K2 O4W Na2 -113.6(4) . . . 2_665 ?
Pd6 K2 O4W Na2 -148.7(5) . . . 2_665 ?
Pd2 K2 O4W Na2 -137.4(5) 2_666 . . 2_665 ?
Na2 K2 O4W Na2 66.5(6) . . . 2_665 ?
K2 K2 O4W Na2 41.5(5) 2_665 . . 2_665 ?
O17W K1 O8W K1 129.3(15) . . . 2_676 ?
O2W K1 O8W K1 -51.2(7) . . . 2_676 ?
O12W K1 O8W K1 -107.4(8) . . . 2_676 ?
O8W K1 O8W K1 0.0 2_676 . . 2_676 ?
O4AC K1 O8W K1 39.6(12) 1_565 . . 2_676 ?
O7W K1 O8W K1 100.2(8) . . . 2_676 ?
O3AA K1 O8W K1 -107.4(9) 1_565 . . 2_676 ?
Pd5 K1 O8W K1 -32.3(11) 1_565 . . 2_676 ?
Na1A K1 O8W K1 143.5(5) 2_776 . . 2_676 ?
O6W Na2 O9W O14W 174(4) . . . . ?
O4W Na2 O9W O14W -75(17) 2_665 . . . ?
K2 Na2 O9W O14W 8(4) 2_665 . . . ?
O13W Na2 O9W O14W 97(4) 2_665 . . . ?
O11W Na2 O9W O14W -80(4) . . . . ?
K2 Na2 O9W O14W -49(3) . . . . ?
O6W Na2 O9W K2 -136.6(6) . . . . ?
O4W Na2 O9W K2 -25(17) 2_665 . . . ?
K2 Na2 O9W K2 57.9(6) 2_665 . . . ?
O13W Na2 O9W K2 146.4(7) 2_665 . . . ?
O11W Na2 O9W K2 -30.3(6) . . . . ?
Na2 K2 O9W O14W 82.2(15) 2_665 . . . ?
O10W K2 O9W O14W -171.2(15) . . . . ?
O11W K2 O9W O14W -176.1(16) . . . . ?
O4W K2 O9W O14W 26.5(16) . . . . ?
O4AA K2 O9W O14W -75.7(16) . . . . ?
Pd6 K2 O9W O14W -60.1(15) . . . . ?
Pd2 K2 O9W O14W -110.6(15) 2_666 . . . ?
Na2 K2 O9W O14W 157.0(18) . . . . ?
K2 K2 O9W O14W 121.5(15) 2_665 . . . ?
Na2 K2 O9W Na2 -74.8(7) 2_665 . . . ?
O14W K2 O9W Na2 -157.0(18) . . . . ?
O10W K2 O9W Na2 31.8(6) . . . . ?
O11W K2 O9W Na2 26.9(5) . . . . ?
O4W K2 O9W Na2 -130.5(5) . . . . ?
O4AA K2 O9W Na2 127.2(6) . . . . ?
Pd6 K2 O9W Na2 142.9(5) . . . . ?
Pd2 K2 O9W Na2 92.4(5) 2_666 . . . ?
K2 K2 O9W Na2 -35.5(4) 2_665 . . . ?
Na2 K2 O10W O11W 106.9(12) 2_665 . . . ?
O14W K2 O10W O11W -16.5(14) . . . . ?
O9W K2 O10W O11W -12.6(12) . . . . ?
O4W K2 O10W O11W 135.4(12) . . . . ?
O4AA K2 O10W O11W -154.9(12) . . . . ?
Pd6 K2 O10W O11W -122.8(12) . . . . ?
Pd2 K2 O10W O11W -105.2(12) 2_666 . . . ?
Na2 K2 O10W O11W 8.0(11) . . . . ?
K2 K2 O10W O11W 44.6(11) 2_665 . . . ?
K2 O10W O11W Na2 -50(6) . . . . ?
O9W Na2 O11W O10W 77(6) . . . . ?
O6W Na2 O11W O10W 161(6) . . . . ?
O4W Na2 O11W O10W -102(6) 2_665 . . . ?
K2 Na2 O11W O10W -20(6) 2_665 . . . ?
O13W Na2 O11W O10W 43(11) 2_665 . . . ?
K2 Na2 O11W O10W 48(6) . . . . ?
O9W Na2 O11W K2 29.5(6) . . . . ?
O6W Na2 O11W K2 113.2(6) . . . . ?
O4W Na2 O11W K2 -150.3(5) 2_665 . . . ?
K2 Na2 O11W K2 -68.3(5) 2_665 . . . ?
O13W Na2 O11W K2 -5(8) 2_665 . . . ?
Na2 K2 O11W O10W -80.3(13) 2_665 . . . ?
O14W K2 O11W O10W 164.5(13) . . . . ?
O9W K2 O11W O10W 166.1(13) . . . . ?
O4W K2 O11W O10W -86.6(17) . . . . ?
O4AA K2 O11W O10W 27.9(13) . . . . ?
Pd6 K2 O11W O10W 66.5(13) . . . . ?
Pd2 K2 O11W O10W 65.2(11) 2_666 . . . ?
Na2 K2 O11W O10W -168.6(15) . . . . ?
K2 K2 O11W O10W -126.6(13) 2_665 . . . ?
Na2 K2 O11W Na2 88.3(6) 2_665 . . . ?
O14W K2 O11W Na2 -26.9(7) . . . . ?
O10W K2 O11W Na2 168.6(15) . . . . ?
O9W K2 O11W Na2 -25.2(5) . . . . ?
O4W K2 O11W Na2 82.0(14) . . . . ?
O4AA K2 O11W Na2 -163.5(4) . . . . ?
Pd6 K2 O11W Na2 -124.9(5) . . . . ?
Pd2 K2 O11W Na2 -126.2(6) 2_666 . . . ?
K2 K2 O11W Na2 42.0(4) 2_665 . . . ?
Na2 O9W O14W K2 57(4) . . . . ?
Na2 O9W O14W Na1 -118(3) . . . . ?
K2 O9W O14W Na1 -175(3) . . . . ?
Na2 K2 O14W O9W -110.0(14) 2_665 . . . ?
O10W K2 O14W O9W 9.4(16) . . . . ?
O11W K2 O14W O9W 3.5(14) . . . . ?
O4W K2 O14W O9W -156.9(14) . . . . ?
O4AA K2 O14W O9W 128.5(13) . . . . ?
Pd6 K2 O14W O9W 125.1(14) . . . . ?
Pd2 K2 O14W O9W 71.2(14) 2_666 . . . ?
Na2 K2 O14W O9W -15.0(12) . . . . ?
K2 K2 O14W O9W -49.1(13) 2_665 . . . ?
Na2 K2 O14W Na1 66.6(11) 2_665 . . . ?
O10W K2 O14W Na1 -174.0(8) . . . . ?
O9W K2 O14W Na1 177(2) . . . . ?
O11W K2 O14W Na1 -179.8(10) . . . . ?
O4W K2 O14W Na1 19.7(10) . . . . ?
O4AA K2 O14W Na1 -54.9(13) . . . . ?
Pd6 K2 O14W Na1 -58.2(10) . . . . ?
Pd2 K2 O14W Na1 -112.2(9) 2_666 . . . ?
Na2 K2 O14W Na1 161.6(13) . . . . ?
K2 K2 O14W Na1 127.5(11) 2_665 . . . ?
Na1A Na1 O14W O9W -2(5) . . . . ?
O1W Na1 O14W O9W 29(3) . . . . ?
O3W Na1 O14W O9W -60(6) . . . . ?
O3AC Na1 O14W O9W -68(3) . . . . ?
O5W Na1 O14W O9W 127(3) . . . . ?
O2AC Na1 O14W O9W -142(3) . . . . ?
Pd4 Na1 O14W O9W -109(3) . . . . ?
Na1A Na1 O14W K2 -176.0(11) . . . . ?
O1W Na1 O14W K2 -144.7(10) . . . . ?
O3W Na1 O14W K2 126(4) . . . . ?
O3AC Na1 O14W K2 117.6(11) . . . . ?
O5W Na1 O14W K2 -46.6(9) . . . . ?
O2AC Na1 O14W K2 44.3(10) . . . . ?
Pd4 Na1 O14W K2 76.8(9) . . . . ?
O2W K1 O17W Na1A 25(100) . . . 2_776 ?
O12W K1 O17W Na1A 73(2) . . . 2_776 ?
O8W K1 O17W Na1A -128.8(15) 2_676 . . 2_776 ?
O4AC K1 O17W Na1A -44.1(15) 1_565 . . 2_776 ?
O7W K1 O17W Na1A -167(2) . . . 2_776 ?
O3AA K1 O17W Na1A 8.2(17) 1_565 . . 2_776 ?
O8W K1 O17W Na1A 166.8(14) . . . 2_776 ?
Pd5 K1 O17W Na1A -23(2) 1_565 . . 2_776 ?
